data_4511889
loop_
_publ_author_name
'Chen, Wei-Chao'
'Yan, Li-Kai'
'Wu, Cai-Xia'
'Wang, Xin-Long'
'Shao, Kui-Zhan'
'Su, Zhong-Min'
'Wang, En-Bo'

_publ_section_title
;
 Assembly of Keggin-/Dawson-type Polyoxotungstate Clusters with Different
 Metal Units and SeO32--Heteroanion Templates
;
_journal_issue 10
_journal_name_full 'Crystal Growth &amp; Design'
_journal_page_first 5099
_journal_paper_doi 10.1021/cg500719q
_journal_volume 14
_journal_year 2014
_chemical_formula_sum 'C10 H93 Ce2 K3 N4 Na10 O155 Se4 W35'
_chemical_formula_weight 10127.91
_chemical_name_systematic
; 
 ? 
;
_space_group_IT_number 2
_symmetry_cell_setting triclinic
_symmetry_space_group_name_Hall '-P 1'
_symmetry_space_group_name_H-M 'P -1'
_atom_sites_solution_hydrogens geom
_atom_sites_solution_primary direct
_atom_sites_solution_secondary difmap
_audit_creation_method SHELXL-97
_cell_angle_alpha 70.2250(10)
_cell_angle_beta 70.3850(10)
_cell_angle_gamma 63.6810(10)
_cell_formula_units_Z 2
_cell_length_a 19.4192(13)
_cell_length_b 19.9929(13)
_cell_length_c 26.9568(17)
_cell_measurement_reflns_used 5917
_cell_measurement_temperature 296(2)
_cell_measurement_theta_max 24.8244
_cell_measurement_theta_min 2.3325
_cell_volume 8611.2(10)
_computing_cell_refinement 'RAPID AUTO'
_computing_data_collection 'RAPID AUTO'
_computing_data_reduction 'RAPID AUTO'
_computing_structure_refinement 'SHELXL-97 (Sheldrick, 1997)'
_computing_structure_solution 'SHELXS-97 (Sheldrick, 1990)'
_diffrn_ambient_temperature 296(2)
_diffrn_detector_area_resol_mean 0.01
_diffrn_measured_fraction_theta_full 0.990
_diffrn_measured_fraction_theta_max 0.990
_diffrn_measurement_device_type 'Bruker APEX area-detector diffractometer'
_diffrn_measurement_method '\f and \w scan'
_diffrn_radiation_monochromator graphite
_diffrn_radiation_source 'fine-focus sealed tube'
_diffrn_radiation_type MoK\a
_diffrn_radiation_wavelength 0.71073
_diffrn_reflns_av_R_equivalents 0.0520
_diffrn_reflns_av_sigmaI/netI 0.1159
_diffrn_reflns_limit_h_max 23
_diffrn_reflns_limit_h_min -15
_diffrn_reflns_limit_k_max 23
_diffrn_reflns_limit_k_min -22
_diffrn_reflns_limit_l_max 32
_diffrn_reflns_limit_l_min -27
_diffrn_reflns_number 45224
_diffrn_reflns_theta_full 25.00
_diffrn_reflns_theta_max 25.00
_diffrn_reflns_theta_min 1.79
_diffrn_standards_decay_% none
_diffrn_standards_interval_count 0
_diffrn_standards_interval_time 0
_diffrn_standards_number 0
_exptl_absorpt_coefficient_mu 24.834
_exptl_absorpt_correction_T_max 0.0613
_exptl_absorpt_correction_T_min 0.0584
_exptl_absorpt_correction_type numerical
_exptl_absorpt_process_details 'ABSCOR by T.Higashi    8 March, 1995'
_exptl_crystal_colour yellow
_exptl_crystal_density_diffrn 3.906
_exptl_crystal_density_method 'not measured'
_exptl_crystal_description block
_exptl_crystal_F_000 8860
_exptl_crystal_size_max 0.26
_exptl_crystal_size_mid 0.25
_exptl_crystal_size_min 0.25
_platon_squeeze_details
;
;
_refine_diff_density_max 3.126
_refine_diff_density_min -3.108
_refine_diff_density_rms 0.406
_refine_ls_extinction_method none
_refine_ls_goodness_of_fit_ref 0.934
_refine_ls_hydrogen_treatment mixed
_refine_ls_matrix_type full
_refine_ls_number_parameters 1838
_refine_ls_number_reflns 30019
_refine_ls_number_restraints 409
_refine_ls_restrained_S_all 0.931
_refine_ls_R_factor_all 0.0975
_refine_ls_R_factor_gt 0.0518
_refine_ls_shift/su_max 0.001
_refine_ls_shift/su_mean 0.000
_refine_ls_structure_factor_coef Fsqd
_refine_ls_weighting_details 'calc w=1/[\s^2^(Fo^2^)+(0.0514P)^2^+0.0000P] where P=(Fo^2^+2Fc^2^)/3'
_refine_ls_weighting_scheme calc
_refine_ls_wR_factor_gt 0.1110
_refine_ls_wR_factor_ref 0.1234
_reflns_number_gt 18676
_reflns_number_total 30019
_reflns_threshold_expression >2sigma(I)
_cod_data_source_file cg500719q_si_005.cif
_cod_data_source_block 1
_cod_depositor_comments
;
The following automatic conversions were performed:

'_symmetry_cell_setting' value 'Triclinic' changed to 'triclinic'
according to
/home/saulius/struct/COD-crude-data--automatic-downloads/rss-feeds/ACS/lib/dictionaries/cif_core.dic
dictionary named 'cif_core.dic' version 2.4.2 from 2011-04-26.

Automatic conversion script
Id: cif_fix_values 2281 2013-09-26 08:29:07Z andrius 

 Adding full bibliography for 4511888--4511892.cif.
;
_cod_original_sg_symbol_H-M P-1
_cod_database_code 4511889

loop_
_symmetry_equiv_pos_as_xyz
'x, y, z'
'-x, -y, -z'

loop_
_atom_site_label
_atom_site_type_symbol
_atom_site_fract_x
_atom_site_fract_y
_atom_site_fract_z
_atom_site_U_iso_or_equiv
_atom_site_adp_type
_atom_site_occupancy
_atom_site_symmetry_multiplicity
_atom_site_calc_flag
_atom_site_refinement_flags
W1 W 0.32005(5) 0.01480(4) 0.25773(3) 0.01799(19) Uani 1 1 d .
W2 W 0.51731(5) -0.21608(4) 0.23292(3) 0.01809(19) Uani 1 1 d .
W3 W 0.19577(5) -0.14969(5) 0.28896(3) 0.0226(2) Uani 1 1 d .
W4 W 0.45915(6) -0.42307(5) 0.39898(4) 0.0276(2) Uani 1 1 d U
W5 W 0.11856(5) 0.13797(5) 0.31334(4) 0.0266(2) Uani 1 1 d .
W6 W 0.21579(5) 0.21184(4) 0.17639(4) 0.0259(2) Uani 1 1 d .
W7 W 0.42364(5) -0.04870(5) 0.43246(3) 0.0242(2) Uani 1 1 d .
W8 W 0.48634(5) 0.08122(4) 0.19482(3) 0.0209(2) Uani 1 1 d .
W9 W 0.32215(6) -0.28353(5) 0.12655(4) 0.0267(2) Uani 1 1 d U
W10 W 0.66174(5) 0.02593(5) 0.22803(4) 0.0251(2) Uani 1 1 d .
W11 W 0.41610(6) -0.47928(5) 0.15832(4) 0.0308(2) Uani 1 1 d U
W12 W 0.65347(5) -0.32859(5) 0.12573(3) 0.0246(2) Uani 1 1 d .
W13 W 0.69611(5) -0.25474(5) 0.28348(4) 0.0251(2) Uani 1 1 d .
W14 W 0.58043(6) -0.23058(5) 0.41021(4) 0.0262(2) Uani 1 1 d .
W15 W 0.63334(5) -0.08900(5) 0.17337(3) 0.0215(2) Uani 1 1 d U
W16 W 0.17860(6) -0.30876(5) 0.25807(4) 0.0287(2) Uani 1 1 d .
W17 W 0.37168(5) 0.11395(5) 0.33021(3) 0.0227(2) Uani 1 1 d .
W18 W 0.50833(5) -0.26082(5) 0.05581(3) 0.0239(2) Uani 1 1 d .
W19 W 0.71353(5) -0.13739(5) 0.34446(4) 0.0280(2) Uani 1 1 d .
W20 W 0.27768(6) -0.49933(5) 0.29491(4) 0.0333(2) Uani 1 1 d .
W21 W 0.60810(5) -0.42789(4) 0.26805(4) 0.0249(2) Uani 1 1 d .
W22 W 0.02485(5) 0.01459(5) 0.34142(4) 0.0287(2) Uani 1 1 d .
W23 W 0.04029(6) 0.27103(5) 0.13769(4) 0.0323(2) Uani 1 1 d .
W24 W 0.00630(5) -0.05072(5) 0.23619(4) 0.0300(2) Uani 1 1 d U
W25 W 0.55105(5) 0.04965(5) 0.36660(4) 0.0252(2) Uani 1 1 d .
W26 W 0.20978(5) 0.13773(5) 0.07892(3) 0.0253(2) Uani 1 1 d .
W27 W -0.05700(6) 0.20264(5) 0.27792(4) 0.0335(2) Uani 1 1 d .
W28 W 0.10966(6) 0.00693(5) 0.10850(4) 0.0288(2) Uani 1 1 d .
W29 W 0.56967(6) -0.55554(5) 0.23605(4) 0.0297(2) Uani 1 1 d .
W30 W 0.61045(6) -0.45574(5) 0.09182(4) 0.0299(2) Uani 1 1 d .
W31 W 0.25298(6) -0.34746(5) 0.46878(4) 0.0361(3) Uani 1 1 d U
W32 W 0.42929(6) -0.56406(5) 0.37206(4) 0.0317(2) Uani 1 1 d .
W33 W -0.06453(6) 0.13900(5) 0.16603(4) 0.0353(2) Uani 1 1 d .
W34 W 0.10912(6) -0.28719(6) 0.39905(4) 0.0373(3) Uani 1 1 d .
W35 W 0.21484(7) -0.48171(6) 0.43770(4) 0.0418(3) Uani 1 1 d U
Ce1 Ce 0.34171(7) -0.09356(6) 0.14009(4) 0.0197(3) Uani 1 1 d U
Ce2 Ce 0.36030(7) -0.18813(6) 0.37900(5) 0.0214(3) Uani 1 1 d .
Se1 Se 0.31702(13) -0.35540(11) 0.32772(8) 0.0231(5) Uani 1 1 d .
Se2 Se 0.51781(12) -0.07815(10) 0.30271(8) 0.0192(5) Uani 1 1 d .
Se3 Se 0.13283(12) 0.06020(11) 0.21081(8) 0.0216(5) Uani 1 1 d .
Se4 Se 0.46313(12) -0.34622(10) 0.19809(8) 0.0197(5) Uani 1 1 d .
O1 O 0.4198(8) -0.2914(7) 0.0749(5) 0.023(3) Uani 1 1 d .
O2 O 0.4220(7) 0.0227(6) 0.2251(5) 0.014(3) Uani 1 1 d U
O3 O 0.4834(8) -0.0152(7) 0.3438(5) 0.020(3) Uani 1 1 d U
O4 O 0.4417(8) -0.1829(6) 0.1988(5) 0.023(3) Uani 1 1 d .
O5 O 0.5670(7) -0.0299(6) 0.2483(5) 0.015(3) Uani 1 1 d U
O6 O 0.6169(8) -0.5170(7) 0.1650(6) 0.032(4) Uani 1 1 d .
O7 O 0.4024(8) -0.3732(6) 0.1823(5) 0.017(3) Uani 1 1 d .
O8 O 0.5533(8) -0.1308(6) 0.2030(5) 0.018(3) Uani 1 1 d U
O9 O 0.4994(9) -0.2285(7) 0.3951(6) 0.033(4) Uani 1 1 d .
O10 O 0.1397(8) 0.1424(7) 0.1676(5) 0.023(3) Uani 1 1 d U
O11 O 0.4073(11) -0.0296(10) 0.0323(7) 0.060(5) Uani 1 1 d U
O12 O 0.3821(9) -0.0917(7) 0.4097(6) 0.032(4) Uani 1 1 d .
O13 O 0.5980(8) -0.2523(7) 0.1605(5) 0.024(3) Uani 1 1 d .
O14 O 0.1993(9) -0.0503(8) 0.1276(6) 0.036(4) Uani 1 1 d .
O15 O 0.6579(8) -0.4023(7) 0.1901(5) 0.025(3) Uani 1 1 d .
O16 O 0.5187(8) -0.1367(7) 0.4359(5) 0.026(3) Uani 1 1 d .
O17 O 0.6797(8) -0.1162(7) 0.1135(5) 0.029(4) Uani 1 1 d .
O18 O 0.4589(9) 0.1256(7) 0.3471(5) 0.028(4) Uani 1 1 d U
O19 O 0.3407(7) -0.0663(7) 0.3103(5) 0.022(3) Uani 1 1 d U
O20 O 0.5528(8) 0.0083(7) 0.1507(5) 0.019(3) Uani 1 1 d U
O21 O 0.5755(9) 0.0981(8) 0.1902(6) 0.033(4) Uani 1 1 d U
O22 O 0.6864(9) -0.4334(8) 0.2884(6) 0.038(4) Uani 1 1 d .
O23 O 0.3613(9) -0.4174(8) 0.4540(6) 0.038(4) Uani 1 1 d U
O24 O -0.0127(9) 0.2585(8) 0.2166(6) 0.043(4) Uani 1 1 d .
O25 O 0.5986(8) 0.0691(7) 0.2865(5) 0.025(3) Uani 1 1 d .
O26 O 0.4582(8) -0.1877(7) 0.0915(5) 0.025(3) Uani 1 1 d .
O27 O 0.6372(8) -0.5289(7) 0.2613(5) 0.030(4) Uani 1 1 d .
O28 O 0.5113(8) -0.4302(6) 0.2366(5) 0.017(3) Uani 1 1 d U
O29 O 0.6811(8) -0.4221(7) 0.0971(6) 0.033(4) Uani 1 1 d .
O30 O 0.4604(8) -0.1958(7) 0.2952(6) 0.027(4) Uani 1 1 d .
O31 O 0.5337(9) -0.3470(7) 0.1387(5) 0.030(4) Uani 1 1 d .
O32 O 0.7776(8) -0.3289(7) 0.2628(6) 0.035(4) Uani 1 1 d U
O33 O 0.2150(8) -0.2405(7) 0.2696(5) 0.023(3) Uani 1 1 d U
O34 O 0.1227(9) -0.3138(7) 0.3349(5) 0.029(4) Uani 1 1 d .
O35 O 0.0694(8) 0.0477(7) 0.1874(5) 0.021(3) Uani 1 1 d U
O36 O 0.6905(9) -0.0298(7) 0.1726(6) 0.032(3) Uani 1 1 d U
O37 O 0.4370(8) 0.1218(7) 0.2575(5) 0.027(4) Uani 1 1 d .
O38 O 0.6360(8) -0.0460(7) 0.3693(5) 0.029(4) Uani 1 1 d .
O39 O 0.3199(8) -0.0248(7) 0.2092(5) 0.023(3) Uani 1 1 d U
O40 O 0.3259(8) -0.2137(7) 0.1505(5) 0.028(4) Uani 1 1 d .
O41 O 0.6189(8) -0.2597(7) 0.2648(5) 0.023(3) Uani 1 1 d U
O42 O 0.4426(10) 0.1573(7) 0.1471(6) 0.041(4) Uani 1 1 d .
O43 O 0.0679(7) 0.1002(7) 0.2631(5) 0.021(3) Uani 1 1 d U
O44 O 0.2424(9) -0.4501(7) 0.4804(6) 0.029(3) Uani 1 1 d U
O45 O 0.5975(8) -0.1455(7) 0.3263(5) 0.027(4) Uani 1 1 d .
O46 O 0.3231(8) 0.0746(7) 0.3091(5) 0.029(4) Uani 1 1 d U
O47 O 0.3478(8) -0.3928(7) 0.1184(5) 0.026(3) Uani 1 1 d U
O48 O 0.3949(8) -0.4320(7) 0.3447(5) 0.028(3) Uani 1 1 d U
O49 O -0.0167(9) -0.0052(8) 0.2967(6) 0.034(4) Uani 1 1 d U
O50 O 0.0768(9) 0.0601(7) 0.3627(5) 0.028(4) Uani 1 1 d .
O51 O 0.5357(8) -0.3228(7) 0.2551(5) 0.022(3) Uani 1 1 d .
O52 O 0.5828(9) 0.0973(8) 0.3881(6) 0.036(4) Uani 1 1 d .
O53 O 0.2479(8) 0.1959(8) 0.1033(5) 0.030(4) Uani 1 1 d .
O54 O 0.1505(9) 0.2055(8) 0.2489(6) 0.033(4) Uani 1 1 d U
O55 O -0.0029(9) 0.0917(8) 0.1106(6) 0.036(4) Uani 1 1 d .
O56 O 0.4850(9) -0.5413(7) 0.2110(6) 0.034(4) Uani 1 1 d U
O57 O 0.7122(8) -0.0646(8) 0.2740(5) 0.031(4) Uani 1 1 d .
O58 O 0.6938(8) -0.1698(7) 0.2208(5) 0.024(3) Uani 1 1 d .
O59 O 0.3340(10) -0.4834(7) 0.2210(6) 0.036(4) Uani 1 1 d .
O60 O 0.6723(9) -0.1986(7) 0.4046(6) 0.031(4) Uani 1 1 d .
O61 O 0.2406(9) -0.1101(7) 0.2256(6) 0.033(4) Uani 1 1 d .
O62 O 0.5093(9) -0.5639(7) 0.3110(6) 0.032(4) Uani 1 1 d .
O63 O 0.5443(9) -0.4451(8) 0.3382(6) 0.040(4) Uani 1 1 d .
O64 O 0.4587(9) -0.6603(7) 0.3970(6) 0.035(4) Uani 1 1 d .
O65 O 0.2900(9) -0.3902(7) 0.2911(5) 0.028(4) Uani 1 1 d U
O66 O 0.6634(9) -0.2913(7) 0.3592(5) 0.029(4) Uani 1 1 d .
O67 O 0.1398(9) 0.0956(7) 0.0777(5) 0.029(4) Uani 1 1 d .
O68 O 0.6123(8) -0.2724(7) 0.0613(5) 0.025(4) Uani 1 1 d .
O69 O 0.3590(9) 0.0564(8) 0.4034(6) 0.031(4) Uani 1 1 d U
O70 O 0.1407(10) 0.1599(9) 0.3592(6) 0.043(4) Uani 1 1 d .
O71 O 0.6271(10) -0.6514(8) 0.2398(6) 0.045(5) Uani 1 1 d .
O72 O 0.4932(8) 0.0081(7) 0.4303(6) 0.027(4) Uani 1 1 d .
O73 O 0.1141(8) 0.2893(7) 0.1555(6) 0.031(4) Uani 1 1 d .
O74 O 0.1261(8) -0.0577(7) 0.3150(6) 0.030(4) Uani 1 1 d .
O75 O 0.3771(10) -0.0531(8) 0.4995(6) 0.042(4) Uani 1 1 d .
O76 O -0.0158(8) 0.2125(8) 0.1392(6) 0.039(4) Uani 1 1 d .
O77 O -0.0607(8) 0.1137(9) 0.3378(6) 0.039(4) Uani 1 1 d .
O78 O 0.1866(8) -0.4101(7) 0.2678(6) 0.035(4) Uani 1 1 d .
O79 O 0.2467(8) -0.3096(7) 0.1892(6) 0.030(4) Uani 1 1 d .
O80 O 0.5093(9) -0.2126(8) -0.0110(5) 0.032(4) Uani 1 1 d .
O81 O 0.7545(8) -0.2115(7) 0.3052(6) 0.029(4) Uani 1 1 d .
O82 O 0.4717(10) -0.5366(8) 0.4121(6) 0.040(4) Uani 1 1 d .
O83 O 0.2096(8) 0.0555(7) 0.2885(5) 0.021(3) Uani 1 1 d .
O84 O 0.2469(8) -0.3631(7) 0.3879(5) 0.030(4) Uani 1 1 d .
O85 O 0.4230(8) -0.3245(7) 0.3737(6) 0.027(4) Uani 1 1 d .
O86 O 0.2700(9) -0.1810(8) 0.3237(6) 0.037(4) Uani 1 1 d U
O87 O 0.2870(8) 0.1223(7) 0.2031(6) 0.029(4) Uani 1 1 d U
O88 O 0.3048(9) 0.2044(8) 0.3332(6) 0.041(4) Uani 1 1 d .
O89 O 0.2539(9) 0.1580(8) 0.0118(5) 0.037(4) Uani 1 1 d .
O90 O -0.1536(10) 0.1918(9) 0.1481(7) 0.052(5) Uani 1 1 d U
O91 O 0.5703(8) -0.3709(7) 0.0414(5) 0.026(4) Uani 1 1 d .
O92 O 0.2191(9) -0.4859(9) 0.3655(7) 0.044(4) Uani 1 1 d .
O93 O 0.7471(9) -0.3258(8) 0.1041(7) 0.042(4) Uani 1 1 d .
O94 O 0.0910(9) -0.2571(8) 0.2369(6) 0.032(4) Uani 1 1 d .
O95 O -0.0864(9) 0.1663(8) 0.2358(6) 0.037(4) Uani 1 1 d .
O96 O 0.2718(9) 0.0488(7) 0.1082(6) 0.032(4) Uani 1 1 d .
O97 O 0.3677(10) -0.5486(7) 0.3210(5) 0.037(4) Uani 1 1 d .
O98 O 0.0118(8) 0.2065(7) 0.3149(5) 0.030(4) Uani 1 1 d U
O99 O 0.0979(9) -0.1132(8) 0.2565(6) 0.035(4) Uani 1 1 d .
O100 O 0.3288(10) -0.5358(8) 0.4182(6) 0.040(4) Uani 1 1 d .
O101 O 0.4172(10) -0.5498(8) 0.1338(6) 0.039(4) Uani 1 1 d .
O102 O 0.1312(9) -0.2031(8) 0.3625(6) 0.039(4) Uani 1 1 d .
O103 O 0.7282(9) 0.0716(8) 0.1993(6) 0.038(4) Uani 1 1 d U
O104 O 0.0492(8) -0.0534(8) 0.1601(6) 0.034(4) Uani 1 1 d .
O105 O 0.2752(9) -0.2639(8) 0.4326(6) 0.037(4) Uani 1 1 d .
O106 O 0.2544(10) 0.2769(8) 0.1713(7) 0.044(4) Uani 1 1 d U
O107 O 0.1140(9) 0.2364(7) 0.0768(5) 0.032(4) Uani 1 1 d .
O108 O 0.5125(11) -0.4386(8) 0.4435(6) 0.046(5) Uani 1 1 d .
O109 O 0.7988(9) -0.1467(8) 0.3608(6) 0.039(4) Uani 1 1 d .
O110 O -0.0755(9) 0.0480(9) 0.2098(6) 0.043(4) Uani 1 1 d .
O111 O 0.1217(10) -0.3992(9) 0.4340(7) 0.043(4) Uani 1 1 d U
O112 O -0.1445(9) 0.2704(9) 0.3022(7) 0.049(5) Uani 1 1 d .
O113 O 0.2410(10) -0.3471(10) 0.5349(6) 0.057(5) Uani 1 1 d .
O114 O 0.2631(10) -0.2345(9) 0.0828(6) 0.044(4) Uani 1 1 d U
O115 O 0.0067(9) -0.2511(9) 0.4207(7) 0.048(4) Uani 1 1 d U
O116 O 0.1428(10) -0.3003(9) 0.4613(6) 0.048(5) Uani 1 1 d U
O117 O 0.5098(9) -0.4691(8) 0.1121(5) 0.032(4) Uani 1 1 d U
O118 O -0.0092(9) -0.0340(8) 0.4029(6) 0.042(4) Uani 1 1 d U
O119 O 0.6686(10) -0.5227(8) 0.0538(6) 0.044(5) Uani 1 1 d .
O120 O 0.5926(10) -0.3015(8) 0.4692(6) 0.045(5) Uani 1 1 d .
O121 O 0.1191(10) -0.0193(9) 0.0516(7) 0.050(5) Uani 1 1 d .
O122 O -0.0506(9) -0.1048(9) 0.2586(7) 0.046(4) Uani 1 1 d U
O123 O -0.0175(9) 0.3627(8) 0.1111(7) 0.049(5) Uani 1 1 d .
O124 O 0.2538(11) -0.5737(9) 0.2934(7) 0.052(5) Uani 1 1 d .
O125 O 0.1810(12) -0.5533(9) 0.4791(7) 0.068(6) Uani 1 1 d .
O126 O 0.3251(11) -0.0817(9) 0.0442(6) 0.050(4) Uani 1 1 d U
C9 C 0.3771(16) -0.0286(14) -0.0376(8) 0.054(7) Uani 1 1 d DU
H9A H 0.4245 -0.0653 -0.0538 0.082 Uiso 1 1 calc R
H9B H 0.3799 0.0213 -0.0515 0.082 Uiso 1 1 calc R
H9C H 0.3326 -0.0281 -0.0462 0.082 Uiso 1 1 calc R
C10 C 0.3688(15) -0.0486(13) 0.0178(8) 0.041(5) Uani 1 1 d DU
O1W O 0.3516(12) -0.2276(10) 0.4815(6) 0.059(5) Uani 1 1 d .
O2W O 0.2188(9) -0.0870(9) 0.4050(7) 0.050(5) Uani 1 1 d .
O3W O 0.4512(8) -0.0426(7) 0.1194(5) 0.031(4) Uani 1 1 d .
K1 K 0.5850(3) -0.1117(3) 0.0449(2) 0.0437(15) Uani 1 1 d .
K2 K 0.6267(6) -0.4441(4) 0.4856(4) 0.046(3) Uani 0.60 1 d P
K3 K 0.1094(7) -0.1494(6) 0.4671(6) 0.059(4) Uani 0.50 1 d P
Na1 Na -0.0466(8) -0.2478(7) 0.3276(6) 0.051(4) Uani 0.70 1 d PU
Na2 Na 0.5981(10) -0.6133(8) 0.4602(6) 0.082(5) Uani 0.80 1 d P
Na3 Na 0.4152(9) 0.1067(8) 0.0613(6) 0.060(4) Uani 0.70 1 d P
Na4 Na 0.2467(10) -0.1140(8) 0.0044(6) 0.068(5) Uani 0.70 1 d P
Na5 Na 0.2115(11) 0.0380(11) 0.4399(9) 0.053(6) Uani 0.50 1 d P
O4W O 0.2697(15) 0.3309(13) 0.0321(10) 0.109(8) Uani 1 1 d U
O5W O 0.378(2) -0.1611(19) -0.0649(14) 0.058(10) Uiso 0.50 1 d P
O6W O 0.678(2) -0.6461(18) 0.3612(14) 0.054(10) Uiso 0.50 1 d P
O7W O 0.1212(13) 0.0434(12) 0.5256(9) 0.056(6) Uiso 0.80 1 d P
O8W O 0.8052(15) -0.2212(13) 0.0722(10) 0.017(6) Uiso 0.50 1 d P
O9W O 0.0835(17) -0.1873(14) 0.1219(10) 0.065(8) Uani 0.70 1 d PU
O10W O 0.2282(17) -0.0654(15) 0.5611(11) 0.031(7) Uani 0.50 1 d PU
O11W O 0.5885(13) -0.7872(11) 0.4393(8) 0.079(6) Uani 1 1 d U
O12W O 0.3942(13) 0.3142(11) 0.0849(8) 0.086(7) Uani 1 1 d U
O13W O -0.0366(18) -0.0541(16) 0.5246(12) 0.039(8) Uiso 0.50 1 d P
O14W O 0.1638(13) -0.2585(12) 0.4298(9) 0.048(6) Uiso 0.80 1 d P
O15W O 0.1270(13) -0.3949(11) 0.3969(9) 0.043(5) Uiso 0.80 1 d P
O16W O 0.210(2) -0.3212(18) 0.6163(13) 0.053(10) Uiso 0.50 1 d P
O17W O 0.867(2) -0.1507(17) 0.1976(13) 0.049(9) Uiso 0.50 1 d P
O18W O 0.127(2) 0.1224(19) 0.5638(14) 0.060(10) Uiso 0.50 1 d P
O19W O 0.171(2) 0.327(2) 0.2907(15) 0.053(11) Uiso 0.45 1 d P
O20W O 0.042(2) -0.427(2) 0.3655(15) 0.056(11) Uiso 0.45 1 d P
O21W O 0.882(2) -0.002(2) 0.1285(16) 0.045(11) Uiso 0.40 1 d P
O22W O 0.690(3) -0.459(2) 0.4006(17) 0.052(12) Uiso 0.40 1 d P
O23W O 0.218(3) -0.005(2) -0.0665(17) 0.057(13) Uiso 0.40 1 d P
O24W O 0.193(3) -0.633(2) 0.5906(18) 0.027(11) Uiso 0.30 1 d P
N2 N 0.3969(13) 0.1138(12) 0.5019(8) 0.050(6) Uani 1 1 d U
H2A H 0.4285 0.0736 0.4866 0.060 Uiso 1 1 calc R
H2B H 0.4113 0.1060 0.5324 0.060 Uiso 1 1 calc R
N3 N 0.4898(15) 0.2464(11) 0.2449(9) 0.061(6) Uani 1 1 d U
H3A H 0.4449 0.2658 0.2332 0.074 Uiso 1 1 calc R
H3B H 0.5023 0.1955 0.2569 0.074 Uiso 1 1 calc R
C1 C 0.3106(18) 0.1221(16) 0.5147(12) 0.072(9) Uani 1 1 d U
H1A H 0.3043 0.0767 0.5398 0.108 Uiso 1 1 calc R
H1B H 0.2963 0.1289 0.4820 0.108 Uiso 1 1 calc R
H1C H 0.2773 0.1657 0.5304 0.108 Uiso 1 1 calc R
C3 C 0.4742(19) 0.2799(17) 0.2918(13) 0.085(11) Uani 1 1 d .
H3C H 0.4343 0.2659 0.3206 0.128 Uiso 1 1 calc R
H3D H 0.4567 0.3346 0.2804 0.128 Uiso 1 1 calc R
H3E H 0.5218 0.2604 0.3044 0.128 Uiso 1 1 calc R
C2 C 0.404(2) 0.188(2) 0.4628(13) 0.111(15) Uani 1 1 d .
H2C H 0.4573 0.1847 0.4540 0.167 Uiso 1 1 calc R
H2D H 0.3699 0.2307 0.4796 0.167 Uiso 1 1 calc R
H2E H 0.3884 0.1959 0.4303 0.167 Uiso 1 1 calc R
C4 C 0.559(2) 0.2615(18) 0.1941(13) 0.092(9) Uani 1 1 d U
H4C H 0.5653 0.2373 0.1667 0.138 Uiso 1 1 calc R
H4D H 0.6073 0.2407 0.2058 0.138 Uiso 1 1 calc R
H4E H 0.5451 0.3156 0.1796 0.138 Uiso 1 1 calc R
N4 N -0.2016(13) 0.0973(13) 0.3155(9) 0.062(7) Uani 1 1 d .
H4A H -0.1533 0.0943 0.2951 0.075 Uiso 1 1 calc R
H4B H -0.2044 0.1036 0.3477 0.075 Uiso 1 1 calc R
C5 C -0.208(2) 0.0249(17) 0.3243(13) 0.084(10) Uani 1 1 d U
H5A H -0.1674 -0.0154 0.3414 0.126 Uiso 1 1 calc R
H5B H -0.2032 0.0159 0.2902 0.126 Uiso 1 1 calc R
H5C H -0.2587 0.0261 0.3470 0.126 Uiso 1 1 calc R
C6 C -0.259(2) 0.165(2) 0.2900(14) 0.103(13) Uani 1 1 d U
H6A H -0.2497 0.2098 0.2880 0.154 Uiso 1 1 calc R
H6B H -0.3110 0.1697 0.3109 0.154 Uiso 1 1 calc R
H6C H -0.2539 0.1620 0.2542 0.154 Uiso 1 1 calc R
N5 N 0.7881(16) -0.5530(15) 0.1608(12) 0.101(11) Uani 1 1 d .
H5D H 0.8102 -0.5336 0.1270 0.121 Uiso 1 1 calc R
H5E H 0.7362 -0.5246 0.1676 0.121 Uiso 1 1 calc R
C7 C 0.801(2) -0.631(2) 0.1673(15) 0.105(13) Uani 1 1 d U
H7A H 0.7776 -0.6351 0.1428 0.157 Uiso 1 1 calc R
H7B H 0.7781 -0.6510 0.2038 0.157 Uiso 1 1 calc R
H7C H 0.8569 -0.6604 0.1598 0.157 Uiso 1 1 calc R
C8 C 0.824(3) -0.554(3) 0.198(2) 0.17(2) Uani 1 1 d U
H8A H 0.8159 -0.5026 0.1968 0.256 Uiso 1 1 calc R
H8B H 0.8789 -0.5838 0.1898 0.256 Uiso 1 1 calc R
H8C H 0.8004 -0.5763 0.2338 0.256 Uiso 1 1 calc R

loop_
_atom_site_aniso_label
_atom_site_aniso_U_11
_atom_site_aniso_U_22
_atom_site_aniso_U_33
_atom_site_aniso_U_23
_atom_site_aniso_U_13
_atom_site_aniso_U_12
W1 0.0176(4) 0.0201(4) 0.0184(4) -0.0065(3) 0.0004(4) -0.0104(3)
W2 0.0213(5) 0.0165(4) 0.0180(4) -0.0052(3) -0.0016(4) -0.0093(3)
W3 0.0214(5) 0.0280(4) 0.0211(5) -0.0058(4) 0.0016(4) -0.0159(4)
W4 0.0382(6) 0.0251(4) 0.0231(5) -0.0003(4) -0.0079(5) -0.0176(4)
W5 0.0209(5) 0.0342(5) 0.0254(5) -0.0150(4) 0.0039(4) -0.0114(4)
W6 0.0243(5) 0.0207(4) 0.0300(5) -0.0053(4) -0.0026(4) -0.0087(4)
W7 0.0281(5) 0.0323(5) 0.0181(5) -0.0082(4) -0.0005(4) -0.0178(4)
W8 0.0242(5) 0.0222(4) 0.0178(4) -0.0035(3) -0.0003(4) -0.0138(4)
W9 0.0304(5) 0.0288(5) 0.0269(5) -0.0065(4) -0.0044(4) -0.0174(4)
W10 0.0237(5) 0.0341(5) 0.0251(5) -0.0083(4) 0.0016(4) -0.0211(4)
W11 0.0413(6) 0.0278(5) 0.0327(5) -0.0107(4) -0.0044(5) -0.0208(4)
W12 0.0247(5) 0.0246(4) 0.0239(5) -0.0097(4) 0.0015(4) -0.0106(4)
W13 0.0221(5) 0.0267(4) 0.0272(5) -0.0087(4) -0.0055(4) -0.0078(4)
W14 0.0297(5) 0.0302(5) 0.0220(5) -0.0040(4) -0.0074(4) -0.0141(4)
W15 0.0224(5) 0.0269(4) 0.0170(4) -0.0071(3) 0.0025(4) -0.0141(4)
W16 0.0286(5) 0.0354(5) 0.0312(5) -0.0094(4) -0.0025(5) -0.0212(4)
W17 0.0245(5) 0.0242(4) 0.0238(5) -0.0109(4) -0.0009(4) -0.0121(4)
W18 0.0296(5) 0.0244(4) 0.0179(5) -0.0069(3) 0.0011(4) -0.0133(4)
W19 0.0236(5) 0.0355(5) 0.0309(5) -0.0097(4) -0.0073(4) -0.0136(4)
W20 0.0437(6) 0.0330(5) 0.0350(6) -0.0065(4) -0.0054(5) -0.0276(5)
W21 0.0301(5) 0.0188(4) 0.0263(5) -0.0026(4) -0.0086(4) -0.0095(4)
W22 0.0228(5) 0.0385(5) 0.0246(5) -0.0119(4) 0.0060(4) -0.0157(4)
W23 0.0219(5) 0.0273(5) 0.0372(6) -0.0055(4) -0.0052(5) -0.0022(4)
W24 0.0212(5) 0.0409(5) 0.0331(5) -0.0097(4) -0.0028(4) -0.0172(4)
W25 0.0275(5) 0.0317(5) 0.0254(5) -0.0124(4) -0.0019(4) -0.0173(4)
W26 0.0220(5) 0.0260(4) 0.0221(5) -0.0030(4) -0.0023(4) -0.0075(4)
W27 0.0193(5) 0.0379(5) 0.0383(6) -0.0167(4) 0.0039(5) -0.0079(4)
W28 0.0244(5) 0.0380(5) 0.0266(5) -0.0085(4) -0.0062(4) -0.0125(4)
W29 0.0391(6) 0.0181(4) 0.0323(5) -0.0051(4) -0.0062(5) -0.0126(4)
W30 0.0363(6) 0.0254(4) 0.0285(5) -0.0132(4) 0.0005(5) -0.0123(4)
W31 0.0463(7) 0.0434(5) 0.0244(5) -0.0049(4) 0.0012(5) -0.0300(5)
W32 0.0462(6) 0.0239(4) 0.0292(5) 0.0006(4) -0.0087(5) -0.0210(4)
W33 0.0210(5) 0.0433(5) 0.0410(6) -0.0110(5) -0.0079(5) -0.0095(4)
W34 0.0359(6) 0.0484(6) 0.0328(6) -0.0105(5) 0.0059(5) -0.0290(5)
W35 0.0538(7) 0.0463(6) 0.0347(6) -0.0041(5) 0.0014(5) -0.0383(5)
Ce1 0.0222(7) 0.0204(6) 0.0168(6) -0.0051(5) -0.0015(5) -0.0096(5)
Ce2 0.0254(7) 0.0241(6) 0.0169(6) -0.0037(5) 0.0006(6) -0.0155(5)
Se1 0.0276(12) 0.0247(10) 0.0198(11) -0.0033(9) -0.0001(10) -0.0168(9)
Se2 0.0210(11) 0.0221(10) 0.0173(11) -0.0064(8) 0.0007(9) -0.0125(9)
Se3 0.0169(11) 0.0270(10) 0.0204(11) -0.0080(9) 0.0012(9) -0.0095(9)
Se4 0.0234(11) 0.0197(9) 0.0186(11) -0.0041(8) -0.0005(9) -0.0134(9)
O1 0.015(8) 0.032(8) 0.027(8) -0.009(6) -0.004(7) -0.011(6)
O2 0.011(4) 0.017(4) 0.012(4) -0.004(3) -0.003(3) -0.002(3)
O3 0.020(6) 0.020(6) 0.016(6) -0.007(5) -0.002(5) -0.003(5)
O4 0.029(9) 0.010(6) 0.036(9) -0.010(6) -0.012(7) -0.005(6)
O5 0.020(6) 0.019(5) 0.007(6) 0.003(4) -0.001(5) -0.015(5)
O6 0.025(9) 0.020(7) 0.041(9) -0.015(7) 0.009(8) -0.007(6)
O7 0.023(8) 0.019(6) 0.014(7) -0.008(5) -0.006(6) -0.009(6)
O8 0.028(7) 0.015(5) 0.013(6) -0.004(5) 0.000(5) -0.013(5)
O9 0.040(10) 0.023(7) 0.036(9) -0.005(7) 0.002(8) -0.020(7)
O10 0.014(6) 0.028(6) 0.027(6) -0.003(5) -0.004(5) -0.011(5)
O11 0.060(5) 0.060(5) 0.060(5) -0.0137(15) -0.0134(15) -0.022(2)
O12 0.040(10) 0.027(8) 0.030(9) -0.013(7) 0.009(8) -0.022(7)
O13 0.027(9) 0.022(7) 0.026(8) -0.004(6) -0.009(7) -0.011(6)
O14 0.042(10) 0.034(8) 0.035(9) -0.006(7) -0.010(8) -0.019(8)
O15 0.024(8) 0.028(7) 0.033(9) -0.013(6) -0.009(7) -0.012(6)
O16 0.035(9) 0.032(8) 0.018(8) 0.005(6) -0.008(7) -0.027(7)
O17 0.029(9) 0.038(8) 0.025(8) -0.007(7) 0.001(7) -0.023(7)
O18 0.036(7) 0.031(6) 0.023(6) -0.010(5) 0.003(6) -0.022(6)
O19 0.015(6) 0.030(6) 0.018(6) 0.001(5) 0.001(5) -0.014(5)
O20 0.018(6) 0.023(6) 0.020(6) -0.007(5) -0.002(5) -0.011(5)
O21 0.032(7) 0.034(6) 0.037(7) 0.001(6) -0.002(6) -0.026(6)
O22 0.030(9) 0.032(8) 0.047(10) -0.012(7) 0.000(8) -0.012(7)
O23 0.033(8) 0.055(10) 0.022(8) -0.007(7) 0.002(8) -0.020(7)
O24 0.028(9) 0.033(8) 0.054(11) -0.017(8) 0.016(8) -0.013(7)
O25 0.036(9) 0.015(6) 0.027(8) 0.003(6) -0.006(7) -0.017(6)
O26 0.035(9) 0.022(7) 0.027(8) -0.007(6) -0.003(7) -0.019(7)
O27 0.033(9) 0.022(7) 0.027(8) 0.000(6) -0.008(7) -0.006(7)
O28 0.024(6) 0.004(4) 0.018(5) -0.001(4) -0.002(5) -0.004(4)
O29 0.026(9) 0.028(8) 0.045(10) -0.024(7) 0.001(8) -0.004(7)
O30 0.019(8) 0.025(7) 0.036(9) -0.012(6) 0.006(7) -0.013(6)
O31 0.045(10) 0.029(8) 0.017(8) -0.001(6) 0.006(7) -0.027(7)
O32 0.024(7) 0.025(6) 0.054(8) -0.013(6) -0.011(6) -0.005(5)
O33 0.016(6) 0.028(5) 0.028(6) -0.004(5) -0.002(5) -0.016(4)
O34 0.037(10) 0.034(8) 0.015(8) -0.002(6) -0.006(7) -0.015(7)
O35 0.023(7) 0.027(6) 0.022(6) -0.007(5) 0.003(5) -0.021(5)
O36 0.040(7) 0.027(6) 0.028(7) -0.008(5) -0.003(6) -0.013(5)
O37 0.034(9) 0.024(7) 0.027(8) -0.008(6) -0.010(7) -0.012(7)
O38 0.028(9) 0.035(8) 0.030(9) -0.001(7) 0.000(7) -0.026(7)
O39 0.031(7) 0.030(6) 0.014(6) -0.012(5) 0.000(5) -0.015(5)
O40 0.026(9) 0.030(8) 0.027(8) -0.010(6) 0.004(7) -0.015(7)
O41 0.025(7) 0.023(6) 0.026(6) -0.004(5) -0.017(6) -0.006(5)
O42 0.064(12) 0.019(7) 0.034(9) 0.001(7) -0.010(9) -0.015(8)
O43 0.014(6) 0.025(6) 0.021(6) -0.007(5) 0.001(5) -0.007(5)
O44 0.037(5) 0.021(4) 0.034(5) -0.002(3) -0.011(3) -0.016(3)
O45 0.029(9) 0.017(7) 0.031(8) -0.010(6) 0.000(7) -0.005(6)
O46 0.021(7) 0.038(7) 0.030(7) -0.007(5) 0.001(6) -0.019(5)
O47 0.030(6) 0.032(6) 0.028(6) -0.006(5) -0.009(5) -0.020(5)
O48 0.028(7) 0.025(6) 0.025(6) 0.005(5) -0.002(5) -0.014(5)
O49 0.034(7) 0.039(7) 0.043(7) -0.016(6) -0.003(6) -0.024(6)
O50 0.037(9) 0.029(8) 0.025(8) -0.013(6) 0.000(7) -0.018(7)
O51 0.026(8) 0.032(8) 0.020(8) -0.005(6) -0.006(7) -0.020(7)
O52 0.050(11) 0.040(9) 0.033(9) -0.019(7) -0.018(9) -0.016(8)
O53 0.022(8) 0.045(9) 0.017(8) 0.002(7) -0.005(7) -0.012(7)
O54 0.031(7) 0.036(7) 0.029(7) -0.009(5) 0.005(6) -0.017(6)
O55 0.025(9) 0.052(10) 0.035(9) -0.006(8) -0.012(8) -0.016(8)
O56 0.040(10) 0.020(7) 0.043(9) -0.013(6) 0.001(7) -0.014(7)
O57 0.018(8) 0.043(9) 0.017(8) -0.006(7) 0.000(7) -0.001(7)
O58 0.027(8) 0.021(7) 0.027(8) -0.005(6) -0.007(7) -0.011(6)
O59 0.065(12) 0.019(7) 0.029(9) -0.010(6) -0.005(8) -0.022(8)
O60 0.038(10) 0.024(7) 0.032(9) -0.010(6) -0.002(8) -0.015(7)
O61 0.032(9) 0.019(7) 0.043(10) -0.006(7) 0.006(8) -0.015(7)
O62 0.044(10) 0.024(7) 0.031(9) 0.002(6) -0.008(8) -0.022(7)
O63 0.039(10) 0.031(8) 0.040(10) -0.005(7) -0.005(8) -0.011(7)
O64 0.051(11) 0.028(8) 0.040(9) -0.001(7) -0.010(9) -0.030(8)
O65 0.038(7) 0.021(6) 0.032(7) -0.008(5) -0.001(6) -0.022(5)
O66 0.037(9) 0.036(8) 0.021(8) -0.001(6) -0.013(7) -0.021(7)
O67 0.034(9) 0.035(8) 0.022(8) 0.007(6) -0.021(8) -0.014(7)
O68 0.033(9) 0.018(7) 0.023(8) -0.007(6) 0.001(7) -0.011(6)
O69 0.038(7) 0.041(7) 0.033(7) -0.024(6) -0.005(6) -0.020(6)
O70 0.060(12) 0.056(10) 0.022(9) -0.025(8) 0.005(8) -0.029(9)
O71 0.047(11) 0.029(8) 0.056(11) -0.007(8) -0.010(9) -0.013(8)
O72 0.024(8) 0.025(7) 0.039(9) -0.006(7) -0.009(7) -0.013(6)
O73 0.024(9) 0.023(7) 0.042(9) -0.002(7) -0.013(8) -0.007(6)
O74 0.023(8) 0.029(8) 0.036(9) -0.015(7) -0.005(7) -0.004(7)
O75 0.051(11) 0.047(9) 0.023(9) -0.014(7) -0.009(8) -0.008(8)
O76 0.021(9) 0.054(10) 0.044(10) 0.002(8) -0.021(8) -0.016(8)
O77 0.018(9) 0.061(10) 0.031(9) -0.010(8) 0.007(7) -0.019(8)
O78 0.026(9) 0.031(8) 0.052(10) -0.013(7) 0.000(8) -0.018(7)
O79 0.023(8) 0.027(7) 0.033(9) -0.014(7) 0.013(7) -0.011(7)
O80 0.032(9) 0.047(9) 0.019(8) -0.007(7) 0.003(7) -0.024(8)
O81 0.023(8) 0.032(8) 0.038(9) -0.011(7) -0.007(8) -0.012(7)
O82 0.050(11) 0.029(8) 0.040(10) -0.001(7) -0.015(9) -0.015(8)
O83 0.025(8) 0.017(6) 0.028(8) -0.002(6) -0.005(7) -0.015(6)
O84 0.030(9) 0.033(8) 0.026(8) -0.002(7) 0.000(7) -0.017(7)
O85 0.020(8) 0.030(8) 0.040(9) -0.016(7) -0.009(7) -0.009(6)
O86 0.044(8) 0.034(7) 0.042(7) -0.019(6) -0.009(6) -0.015(6)
O87 0.023(7) 0.037(7) 0.031(7) -0.015(6) -0.007(6) -0.009(5)
O88 0.027(9) 0.048(9) 0.038(10) -0.012(8) 0.003(8) -0.011(8)
O89 0.039(10) 0.049(9) 0.019(8) -0.001(7) 0.000(8) -0.021(8)
O90 0.035(8) 0.061(8) 0.058(8) -0.008(7) -0.015(7) -0.018(6)
O91 0.035(9) 0.024(7) 0.020(8) -0.003(6) -0.011(7) -0.011(7)
O92 0.034(10) 0.060(10) 0.060(12) -0.021(9) -0.001(9) -0.037(9)
O93 0.031(10) 0.043(9) 0.060(11) -0.024(8) 0.008(9) -0.024(8)
O94 0.032(9) 0.049(9) 0.032(9) -0.012(7) -0.009(8) -0.025(8)
O95 0.032(10) 0.049(9) 0.044(10) -0.019(8) -0.005(8) -0.025(8)
O96 0.041(10) 0.023(7) 0.034(9) -0.012(7) -0.008(8) -0.009(7)
O97 0.057(11) 0.031(8) 0.019(8) -0.010(6) -0.004(8) -0.013(8)
O98 0.025(7) 0.038(7) 0.029(7) -0.023(6) -0.003(6) -0.004(5)
O99 0.039(10) 0.038(9) 0.029(9) -0.014(7) -0.005(8) -0.011(8)
O100 0.053(11) 0.028(8) 0.036(10) -0.001(7) -0.015(9) -0.013(8)
O101 0.059(12) 0.038(9) 0.031(9) -0.010(7) -0.002(9) -0.032(8)
O102 0.046(11) 0.050(10) 0.031(9) -0.013(8) 0.006(8) -0.033(9)
O103 0.035(7) 0.045(7) 0.045(8) 0.000(6) -0.005(6) -0.035(6)
O104 0.019(8) 0.038(8) 0.039(9) -0.018(7) 0.000(8) -0.002(7)
O105 0.044(10) 0.044(9) 0.025(9) -0.006(7) 0.002(8) -0.025(8)
O106 0.050(8) 0.030(6) 0.058(8) -0.011(6) -0.009(7) -0.020(6)
O107 0.049(11) 0.029(8) 0.017(8) -0.004(6) -0.001(8) -0.019(7)
O108 0.074(13) 0.035(9) 0.032(9) 0.009(7) -0.031(10) -0.023(9)
O109 0.022(9) 0.056(10) 0.047(10) -0.034(8) -0.001(8) -0.011(8)
O110 0.026(9) 0.054(10) 0.056(11) -0.022(9) 0.001(9) -0.021(8)
O111 0.045(6) 0.045(5) 0.040(6) -0.010(4) -0.007(4) -0.019(4)
O112 0.020(9) 0.062(11) 0.055(11) -0.025(9) 0.007(9) -0.010(8)
O113 0.047(12) 0.094(14) 0.034(10) -0.009(10) -0.004(9) -0.038(11)
O114 0.057(12) 0.058(10) 0.027(9) -0.008(7) -0.003(7) -0.035(9)
O115 0.031(7) 0.055(8) 0.057(8) -0.019(6) 0.006(6) -0.023(6)
O116 0.052(8) 0.043(7) 0.037(8) -0.005(6) -0.005(7) -0.015(6)
O117 0.034(7) 0.037(7) 0.020(6) -0.013(5) 0.003(6) -0.010(6)
O118 0.038(8) 0.046(7) 0.048(8) -0.010(6) -0.001(6) -0.026(6)
O119 0.063(12) 0.026(8) 0.047(10) -0.012(7) -0.002(9) -0.025(8)
O120 0.045(11) 0.040(9) 0.044(10) -0.007(8) -0.016(9) -0.008(8)
O121 0.051(12) 0.052(10) 0.047(11) -0.017(9) -0.014(10) -0.014(9)
O122 0.031(10) 0.065(11) 0.056(11) -0.023(9) -0.009(9) -0.022(8)
O123 0.025(10) 0.039(9) 0.068(12) -0.010(9) -0.026(9) 0.010(7)
O124 0.064(13) 0.054(10) 0.054(11) -0.016(9) 0.002(10) -0.045(10)
O125 0.096(17) 0.051(11) 0.065(13) -0.012(10) 0.005(12) -0.051(11)
O126 0.058(8) 0.061(8) 0.035(6) 0.000(6) -0.022(6) -0.026(6)
C9 0.060(11) 0.058(10) 0.051(11) -0.009(8) -0.011(8) -0.029(8)
C10 0.037(8) 0.040(8) 0.038(8) -0.004(6) -0.013(6) -0.007(6)
O1W 0.090(16) 0.068(12) 0.027(10) 0.016(8) -0.021(10) -0.051(11)
O2W 0.032(10) 0.050(10) 0.051(11) -0.017(8) 0.019(9) -0.016(8)
O3W 0.025(9) 0.037(8) 0.023(8) -0.010(7) 0.015(7) -0.017(7)
K1 0.044(4) 0.044(3) 0.042(3) -0.014(3) 0.002(3) -0.020(3)
K2 0.077(7) 0.022(4) 0.052(6) 0.007(4) -0.042(6) -0.022(4)
K3 0.033(7) 0.050(7) 0.099(10) -0.049(7) 0.001(7) -0.008(6)
Na1 0.021(6) 0.044(6) 0.063(7) -0.006(6) 0.004(6) -0.006(5)
Na2 0.092(13) 0.062(9) 0.063(10) -0.006(7) -0.050(10) 0.014(8)
Na3 0.055(10) 0.045(8) 0.071(11) -0.006(8) -0.012(9) -0.019(8)
Na4 0.071(12) 0.051(9) 0.068(11) 0.001(8) -0.024(10) -0.015(8)
Na5 0.030(12) 0.061(13) 0.072(15) -0.015(11) -0.020(11) -0.014(10)
O4W 0.113(12) 0.096(11) 0.102(11) -0.024(8) -0.002(8) -0.040(8)
O9W 0.072(12) 0.064(11) 0.062(11) -0.023(8) -0.016(8) -0.020(8)
O10W 0.031(11) 0.032(10) 0.025(10) -0.008(8) -0.006(8) -0.006(8)
O11W 0.085(10) 0.076(9) 0.089(10) -0.027(8) -0.029(8) -0.028(7)
O12W 0.090(11) 0.081(9) 0.066(9) -0.028(8) -0.005(8) -0.014(8)
N2 0.053(10) 0.062(9) 0.039(9) -0.032(7) -0.013(7) -0.008(7)
N3 0.085(10) 0.048(9) 0.076(10) -0.030(7) -0.013(7) -0.038(8)
C1 0.072(13) 0.077(12) 0.073(12) -0.030(9) -0.012(9) -0.025(9)
C3 0.08(3) 0.08(2) 0.12(3) -0.01(2) -0.01(2) -0.07(2)
C2 0.17(5) 0.12(3) 0.08(3) -0.04(2) -0.01(3) -0.09(3)
C4 0.092(9) 0.092(9) 0.092(9) -0.021(2) -0.020(2) -0.034(3)
N4 0.045(15) 0.093(18) 0.074(17) -0.028(14) 0.008(13) -0.056(14)
C5 0.078(13) 0.088(13) 0.093(14) -0.019(9) -0.014(9) -0.041(9)
C6 0.088(15) 0.107(15) 0.102(15) -0.013(9) -0.021(9) -0.034(10)
N5 0.07(2) 0.09(2) 0.14(3) -0.016(19) -0.07(2) 0.013(16)
C7 0.098(16) 0.101(15) 0.115(16) -0.023(9) -0.022(10) -0.039(10)
C8 0.17(2) 0.17(2) 0.17(2) -0.043(11) -0.039(11) -0.058(12)

loop_
_atom_type_symbol
_atom_type_description
_atom_type_scat_dispersion_real
_atom_type_scat_dispersion_imag
_atom_type_scat_source
C C 0.0033 0.0016 'International Tables Vol C Tables 4.2.6.8 and 6.1.1.4'
H H 0.0000 0.0000 'International Tables Vol C Tables 4.2.6.8 and 6.1.1.4'
N N 0.0061 0.0033 'International Tables Vol C Tables 4.2.6.8 and 6.1.1.4'
O O 0.0106 0.0060 'International Tables Vol C Tables 4.2.6.8 and 6.1.1.4'
W W -0.8490 6.8722 'International Tables Vol C Tables 4.2.6.8 and 6.1.1.4'
Se Se -0.0929 2.2259 'International Tables Vol C Tables 4.2.6.8 and 6.1.1.4'
Ce Ce -0.2486 2.6331 'International Tables Vol C Tables 4.2.6.8 and 6.1.1.4'
K K 0.2009 0.2494 'International Tables Vol C Tables 4.2.6.8 and 6.1.1.4'
Na Na 0.0362 0.0249 'International Tables Vol C Tables 4.2.6.8 and 6.1.1.4'

loop_
_geom_angle_atom_site_label_1
_geom_angle_atom_site_label_2
_geom_angle_atom_site_label_3
_geom_angle
_geom_angle_site_symmetry_1
_geom_angle_site_symmetry_3
O39 W1 O19 100.4(6) . .
O39 W1 O83 100.6(6) . .
O19 W1 O83 95.0(5) . .
O39 W1 O2 96.5(6) . .
O19 W1 O2 102.4(5) . .
O83 W1 O2 153.0(5) . .
O39 W1 O87 87.3(5) . .
O19 W1 O87 171.5(5) . .
O83 W1 O87 80.0(5) . .
O2 W1 O87 80.1(5) . .
O39 W1 O46 172.9(5) . .
O19 W1 O46 86.2(6) . .
O83 W1 O46 81.3(5) . .
O2 W1 O46 79.4(5) . .
O87 W1 O46 86.3(5) . .
O30 W2 O4 99.0(6) . .
O30 W2 O51 95.1(6) . .
O4 W2 O51 100.3(5) . .
O30 W2 O8 100.1(5) . .
O4 W2 O8 99.9(6) . .
O51 W2 O8 152.3(5) . .
O30 W2 O41 88.3(6) . .
O4 W2 O41 172.7(6) . .
O51 W2 O41 79.0(5) . .
O8 W2 O41 78.5(5) . .
O30 W2 O13 173.3(6) . .
O4 W2 O13 86.8(6) . .
O51 W2 O13 80.5(5) . .
O8 W2 O13 82.1(5) . .
O41 W2 O13 85.9(5) . .
O61 W3 O86 99.8(7) . .
O61 W3 O33 94.3(6) . .
O86 W3 O33 101.8(6) . .
O61 W3 O74 99.9(6) . .
O86 W3 O74 99.3(6) . .
O33 W3 O74 152.1(6) . .
O61 W3 O99 86.7(6) . .
O86 W3 O99 173.1(6) . .
O33 W3 O99 79.8(5) . .
O74 W3 O99 77.2(6) . .
O61 W3 O102 171.9(7) . .
O86 W3 O102 87.1(7) . .
O33 W3 O102 80.1(5) . .
O74 W3 O102 82.8(6) . .
O99 W3 O102 86.6(6) . .
O108 W4 O85 105.7(6) . .
O108 W4 O63 98.0(8) . .
O85 W4 O63 95.4(6) . .
O108 W4 O23 94.6(7) . .
O85 W4 O23 91.7(6) . .
O63 W4 O23 163.2(7) . .
O108 W4 O82 97.0(6) . .
O85 W4 O82 157.1(6) . .
O63 W4 O82 84.5(6) . .
O23 W4 O82 83.0(6) . .
O108 W4 O48 166.9(6) . .
O85 W4 O48 87.4(5) . .
O63 W4 O48 80.6(6) . .
O23 W4 O48 84.5(6) . .
O82 W4 O48 69.9(5) . .
O108 W4 K2 82.5(6) . 2_646
O85 W4 K2 132.8(5) . 2_646
O63 W4 K2 130.1(4) . 2_646
O23 W4 K2 41.1(4) . 2_646
O82 W4 K2 46.4(5) . 2_646
O48 W4 K2 88.4(3) . 2_646
O70 W5 O98 101.9(7) . .
O70 W5 O54 100.8(7) . .
O98 W5 O54 89.1(6) . .
O70 W5 O83 106.5(7) . .
O98 W5 O83 151.5(6) . .
O54 W5 O83 87.9(5) . .
O70 W5 O50 97.7(7) . .
O98 W5 O50 87.0(6) . .
O54 W5 O50 161.5(6) . .
O83 W5 O50 87.0(5) . .
O70 W5 O43 168.5(6) . .
O98 W5 O43 72.8(5) . .
O54 W5 O43 89.4(5) . .
O83 W5 O43 78.8(5) . .
O50 W5 O43 72.1(5) . .
O106 W6 O87 102.5(7) . .
O106 W6 O54 102.9(7) . .
O87 W6 O54 86.8(6) . .
O106 W6 O53 103.8(7) . .
O87 W6 O53 95.3(6) . .
O54 W6 O53 152.0(6) . .
O106 W6 O73 96.4(7) . .
O87 W6 O73 160.3(6) . .
O54 W6 O73 83.5(6) . .
O53 W6 O73 85.5(6) . .
O75 W7 O12 104.2(7) . .
O75 W7 O16 102.3(6) . .
O12 W7 O16 93.0(6) . .
O75 W7 O69 98.2(6) . .
O12 W7 O69 95.4(6) . .
O16 W7 O69 155.2(6) . .
O75 W7 O72 96.4(7) . .
O12 W7 O72 159.3(6) . .
O16 W7 O72 83.7(5) . .
O69 W7 O72 80.3(6) . .
O75 W7 O3 166.4(6) . .
O12 W7 O3 86.6(6) . .
O16 W7 O3 85.0(5) . .
O69 W7 O3 72.3(5) . .
O72 W7 O3 72.8(5) . .
O75 W7 Na5 72.5(6) . .
O12 W7 Na5 61.7(6) . .
O16 W7 Na5 150.6(5) . .
O69 W7 Na5 50.6(5) . .
O72 W7 Na5 125.4(5) . .
O3 W7 Na5 106.7(5) . .
O42 W8 O21 102.2(7) . .
O42 W8 O2 106.7(7) . .
O21 W8 O2 151.0(5) . .
O42 W8 O37 101.1(6) . .
O21 W8 O37 89.0(6) . .
O2 W8 O37 85.8(6) . .
O42 W8 O20 99.7(6) . .
O21 W8 O20 87.7(6) . .
O2 W8 O20 87.1(5) . .
O37 W8 O20 159.1(5) . .
O42 W8 O5 169.8(6) . .
O21 W8 O5 72.5(5) . .
O2 W8 O5 78.8(5) . .
O37 W8 O5 87.6(5) . .
O20 W8 O5 71.7(5) . .
O114 W9 O40 105.3(7) . .
O114 W9 O1 97.1(7) . .
O40 W9 O1 92.1(6) . .
O114 W9 O79 98.9(7) . .
O40 W9 O79 94.4(6) . .
O1 W9 O79 160.4(5) . .
O114 W9 O47 97.3(7) . .
O40 W9 O47 157.5(6) . .
O1 W9 O47 84.4(5) . .
O79 W9 O47 82.4(5) . .
O114 W9 O7 167.3(6) . .
O40 W9 O7 87.4(5) . .
O1 W9 O7 83.1(5) . .
O79 W9 O7 78.8(5) . .
O47 W9 O7 70.1(5) . .
O103 W10 O25 103.7(7) . .
O103 W10 O57 105.2(7) . .
O25 W10 O57 90.8(6) . .
O103 W10 O36 98.7(7) . .
O25 W10 O36 156.4(6) . .
O57 W10 O36 90.5(6) . .
O103 W10 O21 100.1(6) . .
O25 W10 O21 85.8(6) . .
O57 W10 O21 154.5(6) . .
O36 W10 O21 83.0(6) . .
O103 W10 O5 167.7(6) . .
O25 W10 O5 84.5(5) . .
O57 W10 O5 83.6(5) . .
O36 W10 O5 72.2(5) . .
O21 W10 O5 71.0(5) . .
O101 W11 O117 97.5(7) . .
O101 W11 O47 98.6(6) . .
O117 W11 O47 95.7(6) . .
O101 W11 O59 98.1(6) . .
O117 W11 O59 160.9(6) . .
O47 W11 O59 92.8(6) . .
O101 W11 O56 101.6(6) . .
O117 W11 O56 82.9(6) . .
O47 W11 O56 159.7(5) . .
O59 W11 O56 83.2(6) . .
O101 W11 O7 171.4(6) . .
O117 W11 O7 83.5(5) . .
O47 W11 O7 72.8(5) . .
O59 W11 O7 82.8(5) . .
O56 W11 O7 87.0(5) . .
O93 W12 O13 103.3(7) . .
O93 W12 O15 103.6(7) . .
O13 W12 O15 92.1(6) . .
O93 W12 O68 101.2(7) . .
O13 W12 O68 94.9(5) . .
O15 W12 O68 151.9(6) . .
O93 W12 O29 96.4(6) . .
O13 W12 O29 160.1(6) . .
O15 W12 O29 80.6(6) . .
O68 W12 O29 83.6(5) . .
O93 W12 O31 166.7(6) . .
O13 W12 O31 88.9(5) . .
O15 W12 O31 80.7(5) . .
O68 W12 O31 72.2(5) . .
O29 W12 O31 71.6(5) . .
O93 W12 K1 85.1(5) . .
O13 W12 K1 59.0(4) . .
O15 W12 K1 151.2(4) . .
O68 W12 K1 44.1(4) . .
O29 W12 K1 126.3(4) . .
O31 W12 K1 97.2(3) . .
O32 W13 O41 104.2(6) . .
O32 W13 O66 104.9(6) . .
O41 W13 O66 95.9(6) . .
O32 W13 O58 103.8(6) . .
O41 W13 O58 85.9(6) . .
O66 W13 O58 149.8(5) . .
O32 W13 O81 95.2(6) . .
O41 W13 O81 159.6(5) . .
O66 W13 O81 85.0(6) . .
O58 W13 O81 83.3(6) . .
O32 W13 O45 166.0(6) . .
O41 W13 O45 89.5(5) . .
O66 W13 O45 69.9(5) . .
O58 W13 O45 80.0(5) . .
O81 W13 O45 71.6(5) . .
O9 W14 O120 104.2(7) . .
O9 W14 O16 91.7(6) . .
O120 W14 O16 103.7(6) . .
O9 W14 O66 98.4(6) . .
O120 W14 O66 97.8(6) . .
O16 W14 O66 153.2(5) . .
O9 W14 O60 159.0(6) . .
O120 W14 O60 96.6(7) . .
O16 W14 O60 81.1(5) . .
O66 W14 O60 80.7(6) . .
O9 W14 O45 87.6(6) . .
O120 W14 O45 166.0(7) . .
O16 W14 O45 83.1(5) . .
O66 W14 O45 72.7(5) . .
O60 W14 O45 72.1(5) . .
O9 W14 K2 90.1(4) . .
O120 W14 K2 30.0(5) . .
O16 W14 K2 131.3(4) . .
O66 W14 K2 73.7(4) . .
O60 W14 K2 109.5(4) . .
O45 W14 K2 145.6(3) . .
O17 W15 O58 101.9(6) . .
O17 W15 O8 104.3(6) . .
O58 W15 O8 88.8(5) . .
O17 W15 O20 100.7(6) . .
O58 W15 O20 157.3(5) . .
O8 W15 O20 87.6(5) . .
O17 W15 O36 101.5(6) . .
O58 W15 O36 87.2(6) . .
O8 W15 O36 154.2(5) . .
O20 W15 O36 86.3(6) . .
O17 W15 O5 170.3(5) . .
O58 W15 O5 85.5(5) . .
O8 W15 O5 81.9(5) . .
O20 W15 O5 71.8(5) . .
O36 W15 O5 72.4(5) . .
O17 W15 K1 39.3(5) . .
O58 W15 K1 125.1(4) . .
O8 W15 K1 74.0(4) . .
O20 W15 K1 75.1(4) . .
O36 W15 K1 128.1(4) . .
O5 W15 K1 139.5(3) . .
O94 W16 O79 97.5(7) . .
O94 W16 O78 100.6(7) . .
O79 W16 O78 92.3(6) . .
O94 W16 O33 110.0(6) . .
O79 W16 O33 90.5(6) . .
O78 W16 O33 148.6(6) . .
O94 W16 O34 91.6(6) . .
O79 W16 O34 170.7(6) . .
O78 W16 O34 88.0(6) . .
O33 W16 O34 84.4(6) . .
O94 W16 O65 172.8(6) . .
O79 W16 O65 85.6(6) . .
O78 W16 O65 72.8(5) . .
O33 W16 O65 76.3(5) . .
O34 W16 O65 85.5(5) . .
O88 W17 O46 103.3(7) . .
O88 W17 O69 104.7(6) . .
O46 W17 O69 95.0(6) . .
O88 W17 O37 105.8(6) . .
O46 W17 O37 87.4(6) . .
O69 W17 O37 148.0(6) . .
O88 W17 O18 96.4(7) . .
O46 W17 O18 159.8(6) . .
O69 W17 O18 84.2(6) . .
O37 W17 O18 82.8(6) . .
O80 W18 O26 103.9(6) . .
O80 W18 O1 102.2(6) . .
O26 W18 O1 94.1(6) . .
O80 W18 O68 100.5(6) . .
O26 W18 O68 92.5(6) . .
O1 W18 O68 154.1(5) . .
O80 W18 O91 96.6(6) . .
O26 W18 O91 159.5(5) . .
O1 W18 O91 82.1(5) . .
O68 W18 O91 83.0(5) . .
O80 W18 O31 167.1(6) . .
O26 W18 O31 87.4(5) . .
O1 W18 O31 82.8(5) . .
O68 W18 O31 72.4(5) . .
O91 W18 O31 72.1(5) . .
O80 W18 K1 78.7(5) . .
O26 W18 K1 55.9(5) . .
O1 W18 K1 148.4(4) . .
O68 W18 K1 49.6(3) . .
O91 W18 K1 129.5(4) . .
O31 W18 K1 103.3(4) . .
O109 W19 O81 101.5(6) . .
O109 W19 O60 102.7(7) . .
O81 W19 O60 91.7(6) . .
O109 W19 O38 101.6(6) . .
O81 W19 O38 155.5(6) . .
O60 W19 O38 90.8(6) . .
O109 W19 O57 103.3(7) . .
O81 W19 O57 85.3(6) . .
O60 W19 O57 153.9(6) . .
O38 W19 O57 81.8(5) . .
O124 W20 O97 104.3(7) . .
O124 W20 O92 98.5(7) . .
O97 W20 O92 88.9(6) . .
O124 W20 O59 96.7(7) . .
O97 W20 O59 93.3(7) . .
O92 W20 O59 163.5(6) . .
O124 W20 O78 98.5(7) . .
O97 W20 O78 157.1(6) . .
O92 W20 O78 86.7(6) . .
O59 W20 O78 84.9(6) . .
O124 W20 O65 170.3(7) . .
O97 W20 O65 85.4(6) . .
O92 W20 O65 81.5(6) . .
O59 W20 O65 82.4(5) . .
O78 W20 O65 71.8(5) . .
O22 W21 O27 103.5(6) . .
O22 W21 O63 96.6(7) . .
O27 W21 O63 92.6(6) . .
O22 W21 O51 109.4(6) . .
O27 W21 O51 146.7(6) . .
O63 W21 O51 89.1(6) . .
O22 W21 O15 92.7(6) . .
O27 W21 O15 88.4(5) . .
O63 W21 O15 170.2(6) . .
O51 W21 O15 84.7(5) . .
O22 W21 O28 174.4(5) . .
O27 W21 O28 71.6(5) . .
O63 W21 O28 86.3(6) . .
O51 W21 O28 75.3(5) . .
O15 W21 O28 84.7(5) . .
O118 W22 O49 101.3(7) . .
O118 W22 O74 104.7(7) . .
O49 W22 O74 88.4(6) . .
O118 W22 O50 99.6(7) . .
O49 W22 O50 158.8(6) . .
O74 W22 O50 89.3(6) . .
O118 W22 O77 100.7(7) . .
O49 W22 O77 87.5(6) . .
O74 W22 O77 154.6(6) . .
O50 W22 O77 85.5(6) . .
O118 W22 O43 169.6(6) . .
O49 W22 O43 86.8(5) . .
O74 W22 O43 81.8(5) . .
O50 W22 O43 72.1(5) . .
O77 W22 O43 72.9(5) . .
O118 W22 K3 41.0(6) . .
O49 W22 K3 121.2(5) . .
O74 W22 K3 70.3(4) . .
O50 W22 K3 77.6(4) . .
O77 W22 K3 132.1(5) . .
O43 W22 K3 138.7(4) . .
O123 W23 O73 101.2(7) . .
O123 W23 O107 103.7(7) . .
O73 W23 O107 91.2(7) . .
O123 W23 O76 102.3(7) . .
O73 W23 O76 155.7(6) . .
O107 W23 O76 89.5(7) . .
O123 W23 O24 101.9(7) . .
O73 W23 O24 86.8(7) . .
O107 W23 O24 154.2(6) . .
O76 W23 O24 82.2(7) . .
O123 W23 O10 172.2(7) . .
O73 W23 O10 74.1(5) . .
O107 W23 O10 70.6(5) . .
O76 W23 O10 83.3(5) . .
O24 W23 O10 84.2(5) . .
O122 W24 O99 105.5(7) . .
O122 W24 O104 104.0(7) . .
O99 W24 O104 94.8(6) . .
O122 W24 O49 104.6(7) . .
O99 W24 O49 85.1(6) . .
O104 W24 O49 150.3(6) . .
O122 W24 O110 96.9(7) . .
O99 W24 O110 156.9(7) . .
O104 W24 O110 85.1(6) . .
O49 W24 O110 83.8(6) . .
O52 W25 O18 101.8(6) . .
O52 W25 O72 102.4(7) . .
O18 W25 O72 90.9(6) . .
O52 W25 O38 101.1(7) . .
O18 W25 O38 156.3(6) . .
O72 W25 O38 90.1(6) . .
O52 W25 O25 102.1(6) . .
O18 W25 O25 84.8(6) . .
O72 W25 O25 155.5(6) . .
O38 W25 O25 84.6(5) . .
O52 W25 O3 171.3(6) . .
O18 W25 O3 73.1(5) . .
O72 W25 O3 71.1(5) . .
O38 W25 O3 84.9(5) . .
O25 W25 O3 84.6(5) . .
O89 W26 O96 107.2(7) . .
O89 W26 O67 102.1(7) . .
O96 W26 O67 92.1(6) . .
O89 W26 O53 96.6(7) . .
O96 W26 O53 94.1(6) . .
O67 W26 O53 157.6(6) . .
O89 W26 O107 96.2(6) . .
O96 W26 O107 156.5(6) . .
O67 W26 O107 83.8(6) . .
O53 W26 O107 82.0(6) . .
O89 W26 O10 165.9(6) . .
O96 W26 O10 84.4(5) . .
O67 W26 O10 85.0(5) . .
O53 W26 O10 74.2(5) . .
O107 W26 O10 72.3(5) . .
O89 W26 Na3 68.8(6) . .
O96 W26 Na3 61.3(6) . .
O67 W26 Na3 145.1(5) . .
O53 W26 Na3 54.3(5) . .
O107 W26 Na3 129.6(5) . .
O10 W26 Na3 112.0(4) . .
O112 W27 O24 103.5(7) . .
O112 W27 O95 102.7(7) . .
O24 W27 O95 90.3(7) . .
O112 W27 O98 99.8(7) . .
O24 W27 O98 87.4(7) . .
O95 W27 O98 157.3(6) . .
O112 W27 O77 98.9(7) . .
O24 W27 O77 156.9(6) . .
O95 W27 O77 90.4(6) . .
O98 W27 O77 83.1(6) . .
O112 W27 O43 168.1(6) . .
O24 W27 O43 84.6(5) . .
O95 W27 O43 85.8(6) . .
O98 W27 O43 71.5(5) . .
O77 W27 O43 72.4(5) . .
O121 W28 O14 104.2(7) . .
O121 W28 O67 101.5(7) . .
O14 W28 O67 92.0(6) . .
O121 W28 O104 98.2(7) . .
O14 W28 O104 97.1(6) . .
O67 W28 O104 155.5(6) . .
O121 W28 O55 97.9(7) . .
O14 W28 O55 157.9(6) . .
O67 W28 O55 81.8(6) . .
O104 W28 O55 81.2(6) . .
O121 W28 O35 168.0(7) . .
O14 W28 O35 86.4(6) . .
O67 W28 O35 83.6(5) . .
O104 W28 O35 74.4(5) . .
O55 W28 O35 71.9(5) . .
O71 W29 O56 103.9(7) . .
O71 W29 O6 98.2(7) . .
O56 W29 O6 89.2(6) . .
O71 W29 O62 98.0(6) . .
O56 W29 O62 92.0(6) . .
O6 W29 O62 163.0(5) . .
O71 W29 O27 97.8(7) . .
O56 W29 O27 158.3(5) . .
O6 W29 O27 87.4(6) . .
O62 W29 O27 85.2(6) . .
O71 W29 O28 169.8(7) . .
O56 W29 O28 86.3(5) . .
O6 W29 O28 81.8(5) . .
O62 W29 O28 81.4(5) . .
O27 W29 O28 72.0(5) . .
O119 W30 O91 102.3(7) . .
O119 W30 O29 102.7(7) . .
O91 W30 O29 93.7(6) . .
O119 W30 O6 102.0(6) . .
O91 W30 O6 155.1(6) . .
O29 W30 O6 86.4(6) . .
O119 W30 O117 101.4(7) . .
O91 W30 O117 87.8(6) . .
O29 W30 O117 155.0(6) . .
O6 W30 O117 82.0(6) . .
O119 W30 O31 172.8(6) . .
O91 W30 O31 73.0(5) . .
O29 W30 O31 72.5(5) . .
O6 W30 O31 83.3(5) . .
O117 W30 O31 84.1(5) . .
O113 W31 O105 102.4(8) . .
O113 W31 O23 100.6(7) . .
O105 W31 O23 94.3(7) . .
O113 W31 O116 101.2(8) . .
O105 W31 O116 95.1(7) . .
O23 W31 O116 153.9(6) . .
O113 W31 O44 99.5(7) . .
O105 W31 O44 157.6(6) . .
O23 W31 O44 76.9(6) . .
O116 W31 O44 85.3(6) . .
O113 W31 O14W 114.8(8) . .
O105 W31 O14W 66.0(8) . .
O23 W31 O14W 142.0(7) . .
O116 W31 O14W 30.5(7) . .
O44 W31 O14W 108.7(7) . .
O113 W31 O84 165.8(7) . .
O105 W31 O84 90.0(6) . .
O23 W31 O84 85.1(6) . .
O116 W31 O84 70.5(6) . .
O44 W31 O84 69.0(5) . .
O14W W31 O84 63.9(6) . .
O113 W31 Na2 51.2(6) . 2_646
O105 W31 Na2 83.5(6) . 2_646
O23 W31 Na2 54.9(5) . 2_646
O116 W31 Na2 150.6(5) . 2_646
O44 W31 Na2 106.9(5) . 2_646
O14W W31 Na2 143.7(6) . 2_646
O84 W31 Na2 138.6(4) . 2_646
O113 W31 K3 81.8(6) . .
O105 W31 K3 55.6(5) . .
O23 W31 K3 149.1(5) . .
O116 W31 K3 49.5(5) . .
O44 W31 K3 133.4(4) . .
O14W W31 K3 37.0(6) . .
O84 W31 K3 100.0(4) . .
Na2 W31 K3 109.3(3) 2_646 .
O113 W31 K2 82.5(6) . 2_646
O105 W31 K2 134.9(5) . 2_646
O23 W31 K2 41.5(5) . 2_646
O116 W31 K2 128.4(5) . 2_646
O44 W31 K2 44.0(4) . 2_646
O14W W31 K2 151.7(6) . 2_646
O84 W31 K2 93.7(3) . 2_646
Na2 W31 K2 64.6(3) 2_646 2_646
K3 W31 K2 163.1(3) . 2_646
O64 W32 O62 98.1(6) . .
O64 W32 O100 97.9(7) . .
O62 W32 O100 160.6(6) . .
O64 W32 O82 100.9(6) . .
O62 W32 O82 95.2(7) . .
O100 W32 O82 92.4(7) . .
O64 W32 O97 101.6(6) . .
O62 W32 O97 83.9(6) . .
O100 W32 O97 82.3(6) . .
O82 W32 O97 157.4(6) . .
O64 W32 O48 173.9(6) . .
O62 W32 O48 83.1(5) . .
O100 W32 O48 82.1(5) . .
O82 W32 O48 72.9(5) . .
O97 W32 O48 84.5(5) . .
O64 W32 K2 84.1(5) . 2_646
O62 W32 K2 142.8(5) . 2_646
O100 W32 K2 50.2(5) . 2_646
O82 W32 K2 48.5(5) . 2_646
O97 W32 K2 132.4(5) . 2_646
O48 W32 K2 91.3(4) . 2_646
O90 W33 O55 104.2(7) . .
O90 W33 O110 103.8(7) . .
O55 W33 O110 90.8(7) . .
O90 W33 O76 101.5(7) . .
O55 W33 O76 91.2(7) . .
O110 W33 O76 153.3(6) . .
O90 W33 O95 101.1(7) . .
O55 W33 O95 154.7(6) . .
O110 W33 O95 84.3(6) . .
O76 W33 O95 82.5(6) . .
O115 W34 O102 103.4(7) . .
O115 W34 O34 102.0(7) . .
O102 W34 O34 92.1(6) . .
O115 W34 O14W 115.2(8) . .
O102 W34 O14W 62.9(8) . .
O34 W34 O14W 138.5(8) . .
O115 W34 O116 102.3(8) . .
O102 W34 O116 95.2(7) . .
O34 W34 O116 152.2(6) . .
O14W W34 O116 33.2(7) . .
O115 W34 O15W 99.7(8) . .
O102 W34 O15W 145.1(8) . .
O34 W34 O15W 57.4(7) . .
O14W W34 O15W 127.9(9) . .
O116 W34 O15W 105.0(8) . .
O115 W34 O111 94.7(7) . .
O102 W34 O111 161.9(7) . .
O34 W34 O111 84.2(6) . .
O14W W34 O111 109.2(8) . .
O116 W34 O111 80.5(7) . .
O15W W34 O111 26.8(6) . .
O115 W34 O84 165.6(6) . .
O102 W34 O84 89.9(6) . .
O34 W34 O84 82.5(6) . .
O14W W34 O84 66.1(7) . .
O116 W34 O84 70.8(6) . .
O15W W34 O84 71.0(7) . .
O111 W34 O84 72.0(6) . .
O115 W34 K3 86.7(6) . .
O102 W34 K3 56.7(5) . .
O34 W34 K3 148.7(5) . .
O14W W34 K3 30.6(6) . .
O116 W34 K3 46.4(5) . .
O15W W34 K3 151.3(6) . .
O111 W34 K3 125.4(5) . .
O84 W34 K3 96.5(4) . .
O125 W35 O44 106.3(8) . .
O125 W35 O111 101.0(9) . .
O44 W35 O111 94.4(7) . .
O125 W35 O92 103.1(8) . .
O44 W35 O92 149.5(6) . .
O111 W35 O92 87.9(7) . .
O125 W35 O100 103.5(8) . .
O44 W35 O100 82.1(6) . .
O111 W35 O100 155.3(7) . .
O92 W35 O100 83.3(6) . .
O125 W35 O15W 109.6(9) . .
O44 W35 O15W 114.3(7) . .
O111 W35 O15W 26.5(6) . .
O92 W35 O15W 61.7(7) . .
O100 W35 O15W 136.0(7) . .
O125 W35 K2 89.8(7) . 2_646
O44 W35 K2 41.7(4) . 2_646
O111 W35 K2 135.8(6) . 2_646
O92 W35 K2 131.5(5) . 2_646
O100 W35 K2 48.2(5) . 2_646
O15W W35 K2 154.4(6) . 2_646
O40 Ce1 O39 130.5(4) . .
O40 Ce1 O26 65.7(4) . .
O39 Ce1 O26 135.4(5) . .
O40 Ce1 O61 72.6(4) . .
O39 Ce1 O61 63.0(5) . .
O26 Ce1 O61 132.4(4) . .
O40 Ce1 O96 138.6(5) . .
O39 Ce1 O96 69.7(4) . .
O26 Ce1 O96 130.2(4) . .
O61 Ce1 O96 96.4(4) . .
O40 Ce1 O4 82.0(4) . .
O39 Ce1 O4 73.7(4) . .
O26 Ce1 O4 68.0(4) . .
O61 Ce1 O4 84.8(5) . .
O96 Ce1 O4 137.9(4) . .
O40 Ce1 O3W 139.9(4) . .
O39 Ce1 O3W 68.5(4) . .
O26 Ce1 O3W 77.3(4) . .
O61 Ce1 O3W 129.8(5) . .
O96 Ce1 O3W 77.8(5) . .
O4 Ce1 O3W 69.8(4) . .
O40 Ce1 O14 75.3(4) . .
O39 Ce1 O14 102.5(4) . .
O26 Ce1 O14 122.1(5) . .
O61 Ce1 O14 64.6(5) . .
O96 Ce1 O14 64.2(5) . .
O4 Ce1 O14 146.0(4) . .
O3W Ce1 O14 141.4(4) . .
O40 Ce1 O126 76.9(5) . .
O39 Ce1 O126 146.6(5) . .
O26 Ce1 O126 68.3(5) . .
O61 Ce1 O126 123.4(5) . .
O96 Ce1 O126 77.0(5) . .
O4 Ce1 O126 136.1(5) . .
O3W Ce1 O126 104.1(5) . .
O14 Ce1 O126 62.2(5) . .
O40 Ce1 O11 114.4(5) . .
O39 Ce1 O11 114.9(5) . .
O26 Ce1 O11 65.0(4) . .
O61 Ce1 O11 159.2(5) . .
O96 Ce1 O11 65.1(5) . .
O4 Ce1 O11 115.1(5) . .
O3W Ce1 O11 58.3(5) . .
O14 Ce1 O11 97.4(5) . .
O126 Ce1 O11 46.0(6) . .
O40 Ce1 C10 95.9(6) . .
O39 Ce1 C10 132.8(6) . .
O26 Ce1 C10 64.7(5) . .
O61 Ce1 C10 143.7(6) . .
O96 Ce1 C10 69.2(5) . .
O4 Ce1 C10 128.6(6) . .
O3W Ce1 C10 81.1(6) . .
O14 Ce1 C10 79.3(6) . .
O126 Ce1 C10 23.1(6) . .
O11 Ce1 C10 23.0(6) . .
O40 Ce1 K1 108.6(3) . .
O39 Ce1 K1 102.6(3) . .
O26 Ce1 K1 43.1(3) . .
O61 Ce1 K1 154.1(4) . .
O96 Ce1 K1 98.2(4) . .
O4 Ce1 K1 70.0(3) . .
O3W Ce1 K1 35.4(3) . .
O14 Ce1 K1 141.4(3) . .
O126 Ce1 K1 80.9(4) . .
O11 Ce1 K1 45.0(4) . .
C10 Ce1 K1 62.1(5) . .
O30 Ce2 O19 65.3(4) . .
O30 Ce2 O85 73.1(4) . .
O19 Ce2 O85 133.4(4) . .
O30 Ce2 O105 133.1(4) . .
O19 Ce2 O105 133.9(5) . .
O85 Ce2 O105 66.2(5) . .
O30 Ce2 O12 99.2(4) . .
O19 Ce2 O12 69.4(4) . .
O85 Ce2 O12 139.8(5) . .
O105 Ce2 O12 126.9(4) . .
O30 Ce2 O1W 139.0(6) . .
O19 Ce2 O1W 135.1(5) . .
O85 Ce2 O1W 90.4(5) . .
O105 Ce2 O1W 64.8(5) . .
O12 Ce2 O1W 69.4(5) . .
O30 Ce2 O86 85.4(5) . .
O19 Ce2 O86 73.5(4) . .
O85 Ce2 O86 83.5(4) . .
O105 Ce2 O86 68.1(5) . .
O12 Ce2 O86 136.1(4) . .
O1W Ce2 O86 130.7(5) . .
O30 Ce2 O9 68.2(5) . .
O19 Ce2 O9 104.6(4) . .
O85 Ce2 O9 77.3(4) . .
O105 Ce2 O9 121.4(4) . .
O12 Ce2 O9 63.6(4) . .
O1W Ce2 O9 71.6(5) . .
O86 Ce2 O9 150.9(4) . .
O30 Ce2 O2W 132.9(5) . .
O19 Ce2 O2W 69.3(4) . .
O85 Ce2 O2W 138.6(5) . .
O105 Ce2 O2W 74.4(5) . .
O12 Ce2 O2W 75.3(5) . .
O1W Ce2 O2W 83.8(6) . .
O86 Ce2 O2W 70.3(5) . .
O9 Ce2 O2W 137.3(5) . .
O30 Ce2 K3 149.7(4) . .
O19 Ce2 K3 99.6(3) . .
O85 Ce2 K3 106.2(4) . .
O105 Ce2 K3 40.7(4) . .
O12 Ce2 K3 99.3(3) . .
O1W Ce2 K3 70.4(5) . .
O86 Ce2 K3 64.7(4) . .
O9 Ce2 K3 141.9(4) . .
O2W Ce2 K3 33.7(4) . .
O48 Se1 O65 99.5(7) . .
O48 Se1 O84 100.1(6) . .
O65 Se1 O84 99.5(7) . .
O45 Se2 O5 96.9(6) . .
O45 Se2 O3 101.2(6) . .
O5 Se2 O3 97.5(6) . .
O10 Se3 O35 101.1(6) . .
O10 Se3 O43 96.9(6) . .
O35 Se3 O43 98.7(6) . .
O28 Se4 O7 99.6(6) . .
O28 Se4 O31 100.0(6) . .
O7 Se4 O31 100.1(6) . .
W9 O1 W18 141.3(7) . .
W8 O2 W1 151.0(6) . .
Se2 O3 W7 119.3(6) . .
Se2 O3 W25 131.6(7) . .
W7 O3 W25 92.6(4) . .
W2 O4 Ce1 160.5(7) . .
Se2 O5 W15 115.5(6) . .
Se2 O5 W10 139.3(7) . .
W15 O5 W10 92.0(4) . .
Se2 O5 W8 115.6(6) . .
W15 O5 W8 91.5(4) . .
W10 O5 W8 91.4(4) . .
W29 O6 W30 151.5(8) . .
Se4 O7 W9 117.3(6) . .
Se4 O7 W11 135.2(7) . .
W9 O7 W11 97.4(5) . .
W15 O8 W2 152.7(7) . .
W14 O9 Ce2 164.0(7) . .
Se3 O10 W26 118.3(6) . .
Se3 O10 W23 133.5(7) . .
W26 O10 W23 91.8(4) . .
C10 O11 Ce1 87.1(14) . .
C10 O11 K1 105.7(15) . 2_655
Ce1 O11 K1 144.9(7) . 2_655
C10 O11 K1 131.4(16) . .
Ce1 O11 K1 95.6(5) . .
K1 O11 K1 99.5(6) 2_655 .
W7 O12 Ce2 162.9(8) . .
W12 O13 W2 147.2(7) . .
W12 O13 K1 94.3(5) . .
W2 O13 K1 114.9(4) . .
W28 O14 Ce1 160.8(8) . .
W12 O15 W21 146.4(7) . .
W7 O16 W14 142.7(8) . .
W15 O17 K1 119.5(7) . .
W25 O18 W17 128.6(7) . .
W1 O19 Ce2 171.5(8) . .
W8 O20 W15 124.9(7) . .
W8 O21 W10 125.1(7) . .
W31 O23 W4 139.2(8) . .
W31 O23 K2 109.5(7) . 2_646
W4 O23 K2 109.8(7) . 2_646
W31 O23 Na2 93.1(6) . 2_646
W4 O23 Na2 98.2(7) . 2_646
K2 O23 Na2 89.1(5) 2_646 2_646
W27 O24 W23 148.8(8) . .
W10 O25 W25 146.3(6) . .
W18 O26 Ce1 156.9(8) . .
W18 O26 K1 96.6(6) . .
Ce1 O26 K1 104.0(4) . .
W21 O27 W29 121.2(7) . .
Se4 O28 W29 139.4(7) . .
Se4 O28 W21 114.6(6) . .
W29 O28 W21 95.1(4) . .
W30 O29 W12 126.0(7) . .
W2 O30 Ce2 162.8(8) . .
Se4 O31 W18 123.4(7) . .
Se4 O31 W12 124.4(7) . .
W18 O31 W12 92.0(4) . .
Se4 O31 W30 126.6(6) . .
W18 O31 W30 90.4(4) . .
W12 O31 W30 89.5(5) . .
W3 O33 W16 151.5(7) . .
W34 O34 W16 145.5(8) . .
W34 O34 Na1 98.7(6) . .
W16 O34 Na1 102.2(6) . .
Se3 O35 W28 120.9(7) . .
W15 O36 W10 123.2(8) . .
W8 O37 W17 147.7(8) . .
W25 O38 W19 156.8(8) . .
W1 O39 Ce1 171.1(8) . .
W9 O40 Ce1 154.3(7) . .
W13 O41 W2 156.0(7) . .
Se3 O43 W5 116.8(7) . .
Se3 O43 W22 116.0(6) . .
W5 O43 W22 92.2(4) . .
Se3 O43 W27 137.9(7) . .
W5 O43 W27 91.5(4) . .
W22 O43 W27 91.6(4) . .
W35 O44 W31 129.5(7) . .
W35 O44 K2 112.0(6) . 2_646
W31 O44 K2 103.9(6) . 2_646
Se2 O45 W14 119.5(7) . .
Se2 O45 W13 124.5(7) . .
W14 O45 W13 90.8(4) . .
W17 O46 W1 151.8(8) . .
W11 O47 W9 119.6(7) . .
Se1 O48 W4 117.2(7) . .
Se1 O48 W32 137.4(8) . .
W4 O48 W32 96.3(5) . .
W22 O49 W24 146.5(9) . .
W22 O50 W5 123.6(7) . .
W2 O51 W21 149.6(8) . .
W6 O53 W26 124.4(7) . .
W6 O53 Na3 119.0(6) . .
W26 O53 Na3 92.7(6) . .
W5 O54 W6 145.0(8) . .
W33 O55 W28 126.2(7) . .
W29 O56 W11 147.3(8) . .
W10 O57 W19 151.3(8) . .
W15 O58 W13 146.8(8) . .
W11 O59 W20 162.3(10) . .
W19 O60 W14 125.0(7) . .
W3 O61 Ce1 161.3(7) . .
W32 O62 W29 163.5(9) . .
W21 O63 W4 158.6(8) . .
Se1 O65 W20 138.9(7) . .
Se1 O65 W16 115.9(6) . .
W20 O65 W16 95.5(5) . .
W13 O66 W14 126.3(7) . .
W26 O67 W28 143.2(7) . .
W12 O68 W18 122.7(7) . .
W12 O68 K1 108.4(6) . .
W18 O68 K1 99.2(5) . .
W17 O69 W7 128.1(7) . .
W17 O69 Na5 111.1(7) . .
W7 O69 Na5 97.5(7) . .
W5 O70 Na5 117.7(8) . .
W25 O72 W7 123.5(7) . .
W23 O73 W6 127.4(7) . .
W22 O74 W3 154.2(9) . .
W23 O76 W33 159.4(9) . .
W22 O77 W27 123.0(7) . .
W16 O78 W20 120.0(8) . .
W16 O79 W9 158.9(8) . .
W18 O80 Na3 121.2(8) . 2_655
W19 O81 W13 128.1(7) . .
W32 O82 W4 120.7(7) . .
W32 O82 Na2 133.4(7) . .
W4 O82 Na2 101.3(7) . .
W32 O82 K2 101.2(7) . 2_646
W4 O82 K2 100.9(6) . 2_646
Na2 O82 K2 88.6(6) . 2_646
W5 O83 W1 149.5(7) . .
Se1 O84 W31 123.3(8) . .
Se1 O84 W34 124.9(7) . .
W31 O84 W34 92.8(5) . .
W4 O85 Ce2 155.7(8) . .
W3 O86 Ce2 163.8(7) . .
W6 O87 W1 153.1(8) . .
W26 O89 K1 132.3(7) . 2_655
W30 O91 W18 124.1(7) . .
W20 O92 W35 149.9(9) . .
W16 O94 Na1 112.1(7) . .
W27 O95 W33 148.0(9) . .
W26 O96 Ce1 163.6(8) . .
W20 O97 W32 150.8(8) . .
W5 O98 W27 124.1(7) . .
W24 O99 W3 158.9(8) . .
W32 O100 W35 156.7(8) . .
W32 O100 K2 99.2(7) . 2_646
W35 O100 K2 101.0(6) . 2_646
W34 O102 W3 146.2(8) . .
W34 O102 K3 95.3(6) . .
W3 O102 K3 113.9(6) . .
W24 O104 W28 125.0(8) . .
W31 O105 Ce2 156.8(8) . .
W31 O105 K3 95.7(6) . .
Ce2 O105 K3 107.1(5) . .
W23 O107 W26 125.2(7) . .
W4 O108 K2 161.6(9) . .
W4 O108 Na2 107.8(8) . 2_646
K2 O108 Na2 85.6(6) . 2_646
W19 O109 Na1 125.9(7) . 1_655
W33 O110 W24 129.4(8) . .
O15W O111 W35 93.4(18) . .
O15W O111 W34 76.1(16) . .
W35 O111 W34 126.4(9) . .
W31 O113 Na2 101.3(8) . 2_646
W9 O114 Na4 136.4(9) . .
W34 O115 Na1 102.5(7) . .
O14W O116 W34 73.3(15) . .
O14W O116 W31 82.4(16) . .
W34 O116 W31 125.3(9) . .
O14W O116 K3 53.9(14) . .
W34 O116 K3 104.7(7) . .
W31 O116 K3 98.6(7) . .
W11 O117 W30 156.7(8) . .
W22 O118 K3 117.1(8) . .
W14 O120 K2 129.9(8) . .
W28 O121 Na4 124.7(9) . .
W24 O122 Na1 137.4(8) . .
C10 O126 Na4 123.6(16) . .
C10 O126 Ce1 97.7(15) . .
Na4 O126 Ce1 138.6(8) . .
C10 C9 K1 90.5(17) . 2_655
C10 C9 H9A 109.5 . .
K1 C9 H9A 107.8 2_655 .
C10 C9 H9B 109.5 . .
K1 C9 H9B 21.8 2_655 .
H9A C9 H9B 109.5 . .
C10 C9 H9C 109.5 . .
K1 C9 H9C 127.9 2_655 .
H9A C9 H9C 109.5 . .
H9B C9 H9C 109.5 . .
O11 C10 O126 129(2) . .
O11 C10 C9 113(3) . .
O126 C10 C9 118(3) . .
O11 C10 Ce1 70.0(13) . .
O126 C10 Ce1 59.2(12) . .
C9 C10 Ce1 177(2) . .
O11 C10 K1 54.9(14) . 2_655
O126 C10 K1 154.2(18) . 2_655
C9 C10 K1 65.8(15) . 2_655
Ce1 C10 K1 116.5(8) . 2_655
Ce2 O1W Na2 122.4(7) . 2_646
Ce2 O2W K3 114.1(6) . .
Ce2 O2W Na5 115.6(7) . .
K3 O2W Na5 114.4(7) . .
Ce1 O3W Na3 113.6(6) . .
Ce1 O3W K1 112.5(5) . .
Na3 O3W K1 98.4(5) . .
O3W K1 Na3 124.4(5) . 2_655
O3W K1 O89 157.3(5) . 2_655
Na3 K1 O89 73.8(5) 2_655 2_655
O3W K1 O68 110.9(4) . .
Na3 K1 O68 82.6(4) 2_655 .
O89 K1 O68 83.1(4) 2_655 .
O3W K1 O11 96.8(5) . 2_655
Na3 K1 O11 66.5(5) 2_655 2_655
O89 K1 O11 77.4(5) 2_655 2_655
O68 K1 O11 146.9(5) . 2_655
O3W K1 O17 86.8(4) . .
Na3 K1 O17 144.4(5) 2_655 .
O89 K1 O17 72.2(4) 2_655 .
O68 K1 O17 103.2(4) . .
O11 K1 O17 95.9(5) 2_655 .
O3W K1 C9 81.7(6) . 2_655
Na3 K1 C9 106.8(5) 2_655 2_655
O89 K1 C9 79.6(6) 2_655 2_655
O68 K1 C9 156.8(6) . 2_655
O11 K1 C9 41.4(5) 2_655 2_655
O17 K1 C9 56.8(5) . 2_655
O3W K1 O26 64.1(4) . .
Na3 K1 O26 89.7(4) 2_655 .
O89 K1 O26 134.8(4) 2_655 .
O68 K1 O26 52.7(4) . .
O11 K1 O26 134.2(5) 2_655 .
O17 K1 O26 122.0(4) . .
C9 K1 O26 145.5(6) 2_655 .
O3W K1 O11 52.2(5) . .
Na3 K1 O11 72.5(5) 2_655 .
O89 K1 O11 144.9(5) 2_655 .
O68 K1 O11 101.9(5) . .
O11 K1 O11 80.5(6) 2_655 .
O17 K1 O11 137.5(5) . .
C9 K1 O11 101.1(6) 2_655 .
O26 K1 O11 54.5(4) . .
O3W K1 O13 77.3(4) . .
Na3 K1 O13 133.1(4) 2_655 .
O89 K1 O13 100.3(4) 2_655 .
O68 K1 O13 50.6(3) . .
O11 K1 O13 159.4(5) 2_655 .
O17 K1 O13 64.3(4) . .
C9 K1 O13 118.0(5) 2_655 .
O26 K1 O13 61.1(3) . .
O11 K1 O13 109.6(4) . .
O3W K1 C10 95.8(5) . 2_655
Na3 K1 C10 83.1(5) 2_655 2_655
O89 K1 C10 71.4(5) 2_655 2_655
O68 K1 C10 153.3(5) . 2_655
O11 K1 C10 19.4(5) 2_655 2_655
O17 K1 C10 76.5(5) . 2_655
C9 K1 C10 23.7(3) 2_655 2_655
O26 K1 C10 149.4(5) . 2_655
O11 K1 C10 95.1(6) . 2_655
O13 K1 C10 140.4(5) . 2_655
O3W K1 W18 91.6(3) . .
Na3 K1 W18 72.9(3) 2_655 .
O89 K1 W18 108.1(3) 2_655 .
O68 K1 W18 31.2(3) . .
O11 K1 W18 135.7(4) 2_655 .
O17 K1 W18 128.1(3) . .
C9 K1 W18 171.6(5) 2_655 .
O26 K1 W18 27.4(2) . .
O11 K1 W18 70.7(4) . .
O13 K1 W18 64.8(2) . .
C10 K1 W18 154.8(4) 2_655 .
O22W K2 O120 98.7(11) . .
O22W K2 O23 106.2(11) . 2_646
O120 K2 O23 154.8(6) . 2_646
O22W K2 O44 88.7(11) . 2_646
O120 K2 O44 122.5(6) . 2_646
O23 K2 O44 55.5(5) 2_646 2_646
O22W K2 O108 76.3(12) . .
O120 K2 O108 98.9(6) . .
O23 K2 O108 90.8(5) 2_646 .
O44 K2 O108 137.8(5) 2_646 .
O22W K2 O82 158.7(12) . 2_646
O120 K2 O82 97.8(6) . 2_646
O23 K2 O82 59.1(5) 2_646 2_646
O44 K2 O82 93.7(5) 2_646 2_646
O108 K2 O82 87.9(6) . 2_646
O22W K2 O100 136.2(12) . 2_646
O120 K2 O100 88.4(5) . 2_646
O23 K2 O100 71.0(5) 2_646 2_646
O44 K2 O100 52.7(4) 2_646 2_646
O108 K2 O100 145.5(6) . 2_646
O82 K2 O100 57.6(5) 2_646 2_646
O22W K2 W32 166.7(12) . 2_646
O120 K2 W32 83.5(4) . 2_646
O23 K2 W32 71.4(4) 2_646 2_646
O44 K2 W32 79.1(4) 2_646 2_646
O108 K2 W32 116.5(5) . 2_646
O82 K2 W32 30.3(4) 2_646 2_646
O100 K2 W32 30.5(3) 2_646 2_646
O22W K2 W35 105.8(12) . 2_646
O120 K2 W35 99.4(5) . 2_646
O23 K2 W35 70.3(4) 2_646 2_646
O44 K2 W35 26.3(3) 2_646 2_646
O108 K2 W35 161.0(4) . 2_646
O82 K2 W35 84.6(4) 2_646 2_646
O100 K2 W35 30.7(3) 2_646 2_646
W32 K2 W35 60.92(14) 2_646 2_646
O22W K2 W31 86.3(10) . 2_646
O120 K2 W31 154.4(5) . 2_646
O23 K2 W31 29.0(3) 2_646 2_646
O44 K2 W31 32.1(3) 2_646 2_646
O108 K2 W31 106.7(4) . 2_646
O82 K2 W31 84.6(3) 2_646 2_646
O100 K2 W31 71.3(3) 2_646 2_646
W32 K2 W31 86.29(17) 2_646 2_646
W35 K2 W31 55.27(12) 2_646 2_646
O22W K2 W4 128.1(11) . 2_646
O120 K2 W4 130.3(5) . 2_646
O23 K2 W4 29.2(3) 2_646 2_646
O44 K2 W4 79.3(3) 2_646 2_646
O108 K2 W4 79.8(4) . 2_646
O82 K2 W4 32.8(3) 2_646 2_646
O100 K2 W4 70.2(4) 2_646 2_646
W32 K2 W4 55.19(14) 2_646 2_646
W35 K2 W4 84.55(16) 2_646 2_646
W31 K2 W4 57.87(11) 2_646 2_646
O22W K2 Na2 124.3(12) . 2_646
O120 K2 Na2 82.8(5) . 2_646
O23 K2 Na2 86.3(5) 2_646 2_646
O44 K2 Na2 136.7(5) 2_646 2_646
O108 K2 Na2 48.9(4) . 2_646
O82 K2 Na2 45.2(4) 2_646 2_646
O100 K2 Na2 99.4(5) 2_646 2_646
W32 K2 Na2 68.9(3) 2_646 2_646
W35 K2 Na2 129.0(3) 2_646 2_646
W31 K2 Na2 115.1(3) 2_646 2_646
W4 K2 Na2 58.8(3) 2_646 2_646
O14W K3 O2W 96.8(8) . .
O14W K3 O116 21.7(6) . .
O2W K3 O116 116.4(6) . .
O14W K3 O13W 141.5(10) . .
O2W K3 O13W 118.5(8) . .
O116 K3 O13W 124.8(8) . .
O14W K3 O118 104.4(8) . .
O2W K3 O118 91.4(6) . .
O116 K3 O118 111.1(6) . .
O13W K3 O118 62.7(7) . .
O14W K3 O105 44.3(6) . .
O2W K3 O105 64.4(5) . .
O116 K3 O105 55.9(5) . .
O13W K3 O105 166.2(8) . .
O118 K3 O105 131.0(6) . .
O14W K3 O102 37.0(6) . .
O2W K3 O102 85.5(6) . .
O116 K3 O102 53.5(5) . .
O13W K3 O102 125.8(8) . .
O118 K3 O102 69.5(5) . .
O105 K3 O102 66.9(5) . .
O14W K3 W31 32.5(5) . .
O2W K3 W31 93.1(4) . .
O116 K3 W31 31.8(4) . .
O13W K3 W31 144.6(7) . .
O118 K3 W31 136.9(5) . .
O105 K3 W31 28.7(3) . .
O102 K3 W31 68.2(3) . .
O14W K3 W34 24.1(6) . .
O2W K3 W34 109.7(5) . .
O116 K3 W34 28.9(3) . .
O13W K3 W34 120.1(7) . .
O118 K3 W34 83.7(4) . .
O105 K3 W34 67.9(4) . .
O102 K3 W34 28.1(3) . .
W31 K3 W34 54.59(15) . .
O14W K3 W22 99.7(7) . .
O2W K3 W22 70.5(5) . .
O116 K3 W22 113.9(5) . .
O13W K3 W22 79.9(6) . .
O118 K3 W22 21.9(3) . .
O105 K3 W22 113.1(5) . .
O102 K3 W22 62.7(4) . .
W31 K3 W22 128.9(3) . .
W34 K3 W22 85.0(3) . .
O14W K3 Ce2 69.8(6) . .
O2W K3 Ce2 32.2(3) . .
O116 K3 Ce2 86.3(4) . .
O13W K3 Ce2 148.5(7) . .
O118 K3 Ce2 114.4(5) . .
O105 K3 Ce2 32.2(3) . .
O102 K3 Ce2 74.6(4) . .
W31 K3 Ce2 60.89(16) . .
W34 K3 Ce2 89.3(2) . .
W22 K3 Ce2 92.6(3) . .
O109 Na1 O122 76.0(5) 1_455 .
O109 Na1 O94 140.7(6) 1_455 .
O122 Na1 O94 66.1(5) . .
O109 Na1 O115 93.5(6) 1_455 .
O122 Na1 O115 102.8(6) . .
O94 Na1 O115 104.7(6) . .
O109 Na1 O34 147.6(7) 1_455 .
O122 Na1 O34 98.3(6) . .
O94 Na1 O34 53.3(4) . .
O115 Na1 O34 56.2(5) . .
O6W Na2 O82 83.7(9) . .
O6W Na2 O113 78.8(9) . 2_646
O82 Na2 O113 153.6(8) . 2_646
O6W Na2 O1W 94.3(9) . 2_646
O82 Na2 O1W 126.2(8) . 2_646
O113 Na2 O1W 75.2(6) 2_646 2_646
O6W Na2 O108 169.4(10) . 2_646
O82 Na2 O108 85.8(6) . 2_646
O113 Na2 O108 110.8(7) 2_646 2_646
O1W Na2 O108 92.5(6) 2_646 2_646
O6W Na2 O23 134.3(11) . 2_646
O82 Na2 O23 131.6(7) . 2_646
O113 Na2 O23 57.0(5) 2_646 2_646
O1W Na2 O23 85.9(5) 2_646 2_646
O108 Na2 O23 54.3(5) 2_646 2_646
O6W Na2 W31 106.1(9) . 2_646
O82 Na2 W31 161.0(6) . 2_646
O113 Na2 W31 27.5(3) 2_646 2_646
O1W Na2 W31 70.2(4) 2_646 2_646
O108 Na2 W31 83.8(5) 2_646 2_646
O23 Na2 W31 32.0(3) 2_646 2_646
O6W Na2 K2 125.2(9) . 2_646
O82 Na2 K2 46.3(4) . 2_646
O113 Na2 K2 155.9(6) 2_646 2_646
O1W Na2 K2 99.0(6) 2_646 2_646
O108 Na2 K2 45.4(4) 2_646 2_646
O23 Na2 K2 99.7(5) 2_646 2_646
W31 Na2 K2 128.5(4) 2_646 2_646
O6W Na2 K2 113.7(9) . .
O82 Na2 K2 102.3(5) . .
O113 Na2 K2 67.8(5) 2_646 .
O1W Na2 K2 126.7(6) 2_646 .
O108 Na2 K2 68.0(5) 2_646 .
O23 Na2 K2 41.9(4) 2_646 .
W31 Na2 K2 59.1(3) 2_646 .
K2 Na2 K2 99.8(4) 2_646 .
O3W Na3 O80 137.9(7) . 2_655
O3W Na3 K1 108.5(6) . 2_655
O80 Na3 K1 85.3(5) 2_655 2_655
O3W Na3 O53 108.7(6) . .
O80 Na3 O53 106.6(6) 2_655 .
K1 Na3 O53 102.2(6) 2_655 .
O3W Na3 W26 93.2(5) . .
O80 Na3 W26 128.7(5) 2_655 .
K1 Na3 W26 80.0(4) 2_655 .
O53 Na3 W26 33.0(3) . .
O3W Na3 K1 41.3(3) . .
O80 Na3 K1 107.6(5) 2_655 .
K1 Na3 K1 80.2(4) 2_655 .
O53 Na3 K1 145.8(6) . .
W26 Na3 K1 117.7(4) . .
O23W Na4 O126 99.6(13) . .
O23W Na4 O114 173.4(15) . .
O126 Na4 O114 86.1(7) . .
O23W Na4 O121 77.8(12) . .
O126 Na4 O121 89.0(8) . .
O114 Na4 O121 99.0(8) . .
O23W Na4 O5W 83.1(14) . .
O126 Na4 O5W 85.1(11) . .
O114 Na4 O5W 100.9(10) . .
O121 Na4 O5W 158.8(11) . .
O7W Na5 O70 109.6(9) . .
O7W Na5 O69 129.8(11) . .
O70 Na5 O69 95.3(8) . .
O7W Na5 O2W 107.5(10) . .
O70 Na5 O2W 98.3(8) . .
O69 Na5 O2W 111.2(8) . .
O7W Na5 W7 120.1(9) . .
O70 Na5 W7 123.7(8) . .
O69 Na5 W7 32.0(3) . .
O2W Na5 W7 90.9(6) . .
O116 O14W W34 73.5(16) . .
O116 O14W W31 67.1(14) . .
W34 O14W W31 117.5(10) . .
O116 O14W K3 104.4(17) . .
W34 O14W K3 125.3(11) . .
W31 O14W K3 110.5(10) . .
O111 O15W W34 77.1(17) . .
O111 O15W W35 60.0(15) . .
W34 O15W W35 113.2(10) . .
C1 N2 C2 108(2) . .
C1 N2 H2A 110.2 . .
C2 N2 H2A 110.2 . .
C1 N2 H2B 110.2 . .
C2 N2 H2B 110.2 . .
H2A N2 H2B 108.5 . .
C3 N3 C4 115(2) . .
C3 N3 H3A 108.4 . .
C4 N3 H3A 108.4 . .
C3 N3 H3B 108.4 . .
C4 N3 H3B 108.4 . .
H3A N3 H3B 107.5 . .
N2 C1 H1A 109.5 . .
N2 C1 H1B 109.5 . .
H1A C1 H1B 109.5 . .
N2 C1 H1C 109.5 . .
H1A C1 H1C 109.5 . .
H1B C1 H1C 109.5 . .
N3 C3 H3C 109.5 . .
N3 C3 H3D 109.5 . .
H3C C3 H3D 109.5 . .
N3 C3 H3E 109.5 . .
H3C C3 H3E 109.5 . .
H3D C3 H3E 109.5 . .
N2 C2 H2C 109.5 . .
N2 C2 H2D 109.5 . .
H2C C2 H2D 109.5 . .
N2 C2 H2E 109.5 . .
H2C C2 H2E 109.5 . .
H2D C2 H2E 109.5 . .
N3 C4 H4C 109.5 . .
N3 C4 H4D 109.5 . .
H4C C4 H4D 109.5 . .
N3 C4 H4E 109.5 . .
H4C C4 H4E 109.5 . .
H4D C4 H4E 109.5 . .
C5 N4 C6 118(3) . .
C5 N4 H4A 107.9 . .
C6 N4 H4A 107.9 . .
C5 N4 H4B 107.9 . .
C6 N4 H4B 107.9 . .
H4A N4 H4B 107.2 . .
N4 C5 H5A 109.5 . .
N4 C5 H5B 109.5 . .
H5A C5 H5B 109.5 . .
N4 C5 H5C 109.5 . .
H5A C5 H5C 109.5 . .
H5B C5 H5C 109.5 . .
N4 C6 H6A 109.5 . .
N4 C6 H6B 109.5 . .
H6A C6 H6B 109.5 . .
N4 C6 H6C 109.5 . .
H6A C6 H6C 109.5 . .
H6B C6 H6C 109.5 . .
C8 N5 C7 105(3) . .
C8 N5 H5D 110.8 . .
C7 N5 H5D 110.8 . .
C8 N5 H5E 110.8 . .
C7 N5 H5E 110.8 . .
H5D N5 H5E 108.9 . .
N5 C7 H7A 109.5 . .
N5 C7 H7B 109.5 . .
H7A C7 H7B 109.5 . .
N5 C7 H7C 109.5 . .
H7A C7 H7C 109.5 . .
H7B C7 H7C 109.5 . .
N5 C8 H8A 109.5 . .
N5 C8 H8B 109.5 . .
H8A C8 H8B 109.5 . .
N5 C8 H8C 109.5 . .
H8A C8 H8C 109.5 . .
H8B C8 H8C 109.5 . .

loop_
_geom_bond_atom_site_label_1
_geom_bond_atom_site_label_2
_geom_bond_distance
_geom_bond_site_symmetry_2
W1 O39 1.746(12) .
W1 O19 1.746(12) .
W1 O83 1.914(13) .
W1 O2 1.932(13) .
W1 O87 2.114(13) .
W1 O46 2.143(14) .
W2 O30 1.738(13) .
W2 O4 1.752(13) .
W2 O51 1.908(12) .
W2 O8 1.948(12) .
W2 O41 2.120(13) .
W2 O13 2.165(13) .
W3 O61 1.732(14) .
W3 O86 1.747(15) .
W3 O33 1.902(13) .
W3 O74 1.933(13) .
W3 O99 2.088(15) .
W3 O102 2.175(14) .
W4 O108 1.705(15) .
W4 O85 1.739(13) .
W4 O63 1.906(15) .
W4 O23 1.963(15) .
W4 O82 2.088(14) .
W4 O48 2.310(15) .
W5 O70 1.673(15) .
W5 O98 1.908(14) .
W5 O54 1.912(14) .
W5 O83 1.913(12) .
W5 O50 1.960(13) .
W5 O43 2.369(14) .
W6 O106 1.717(15) .
W6 O87 1.799(13) .
W6 O54 1.937(14) .
W6 O53 1.948(14) .
W6 O73 2.014(13) .
W7 O75 1.719(14) .
W7 O12 1.753(15) .
W7 O16 1.907(14) .
W7 O69 1.952(14) .
W7 O72 2.091(14) .
W7 O3 2.291(12) .
W8 O42 1.719(14) .
W8 O21 1.863(14) .
W8 O2 1.886(12) .
W8 O37 1.892(13) .
W8 O20 1.919(12) .
W8 O5 2.393(11) .
W9 O114 1.672(16) .
W9 O40 1.761(13) .
W9 O1 1.915(13) .
W9 O79 1.921(13) .
W9 O47 2.088(13) .
W9 O7 2.274(12) .
W10 O103 1.729(14) .
W10 O25 1.847(13) .
W10 O57 1.870(13) .
W10 O36 1.949(14) .
W10 O21 1.984(14) .
W10 O5 2.379(12) .
W11 O101 1.738(14) .
W11 O117 1.881(15) .
W11 O47 1.889(13) .
W11 O59 1.902(15) .
W11 O56 1.988(15) .
W11 O7 2.302(12) .
W12 O93 1.735(15) .
W12 O13 1.788(12) .
W12 O15 1.857(13) .
W12 O68 1.931(13) .
W12 O29 2.047(13) .
W12 O31 2.406(15) .
W13 O32 1.703(13) .
W13 O41 1.784(14) .
W13 O66 1.908(13) .
W13 O58 1.944(12) .
W13 O81 2.008(14) .
W13 O45 2.506(12) .
W14 O9 1.734(16) .
W14 O120 1.739(15) .
W14 O16 1.940(13) .
W14 O66 1.966(14) .
W14 O60 2.093(15) .
W14 O45 2.348(13) .
W15 O17 1.701(13) .
W15 O58 1.885(12) .
W15 O8 1.902(13) .
W15 O20 1.935(12) .
W15 O36 1.942(15) .
W15 O5 2.377(12) .
W16 O94 1.727(14) .
W16 O79 1.884(13) .
W16 O78 1.894(13) .
W16 O33 1.936(13) .
W16 O34 1.980(13) .
W16 O65 2.305(14) .
W17 O88 1.707(14) .
W17 O46 1.775(14) .
W17 O69 1.914(14) .
W17 O37 1.944(14) .
W17 O18 2.017(15) .
W18 O80 1.730(13) .
W18 O26 1.751(13) .
W18 O1 1.929(13) .
W18 O68 1.980(15) .
W18 O91 2.089(12) .
W18 O31 2.364(13) .
W19 O109 1.770(15) .
W19 O81 1.845(13) .
W19 O60 1.850(14) .
W19 O38 1.941(14) .
W19 O57 1.964(13) .
W20 O124 1.757(15) .
W20 O97 1.831(16) .
W20 O92 1.901(16) .
W20 O59 1.919(14) .
W20 O78 2.008(14) .
W20 O65 2.263(12) .
W21 O22 1.730(16) .
W21 O27 1.897(13) .
W21 O63 1.897(15) .
W21 O51 1.931(13) .
W21 O15 1.990(14) .
W21 O28 2.330(13) .
W22 O118 1.694(15) .
W22 O49 1.877(15) .
W22 O74 1.923(13) .
W22 O50 1.933(14) .
W22 O77 1.937(14) .
W22 O43 2.392(12) .
W23 O123 1.721(13) .
W23 O73 1.862(15) .
W23 O107 1.880(14) .
W23 O76 1.904(16) .
W23 O24 2.011(15) .
W23 O10 2.497(12) .
W24 O122 1.710(16) .
W24 O99 1.802(15) .
W24 O104 1.946(14) .
W24 O49 1.959(14) .
W24 O110 1.988(15) .
W25 O52 1.662(14) .
W25 O18 1.861(14) .
W25 O72 1.862(14) .
W25 O38 1.890(14) .
W25 O25 2.021(13) .
W25 O3 2.525(14) .
W26 O89 1.716(14) .
W26 O96 1.739(13) .
W26 O67 1.904(15) .
W26 O53 1.985(15) .
W26 O107 2.024(14) .
W26 O10 2.329(13) .
W27 O112 1.721(14) .
W27 O24 1.836(15) .
W27 O95 1.873(15) .
W27 O98 1.955(15) .
W27 O77 1.966(15) .
W27 O43 2.394(12) .
W28 O121 1.712(16) .
W28 O14 1.744(15) .
W28 O67 1.942(14) .
W28 O104 1.948(15) .
W28 O55 2.086(14) .
W28 O35 2.301(13) .
W29 O71 1.725(14) .
W29 O56 1.857(16) .
W29 O6 1.885(14) .
W29 O62 1.959(14) .
W29 O27 1.983(15) .
W29 O28 2.250(10) .
W30 O119 1.711(14) .
W30 O91 1.820(12) .
W30 O29 1.835(15) .
W30 O6 1.949(14) .
W30 O117 1.959(16) .
W30 O31 2.504(13) .
W31 O113 1.719(16) .
W31 O105 1.784(14) .
W31 O23 1.936(15) .
W31 O116 1.970(17) .
W31 O44 2.060(13) .
W31 O14W 2.12(2) .
W31 O84 2.353(14) .
W32 O64 1.699(13) .
W32 O62 1.846(14) .
W32 O100 1.883(16) .
W32 O82 1.883(16) .
W32 O97 1.977(15) .
W32 O48 2.326(12) .
W33 O90 1.713(16) .
W33 O55 1.819(15) .
W33 O110 1.863(16) .
W33 O76 1.906(15) .
W33 O95 1.991(15) .
W34 O115 1.746(16) .
W34 O102 1.793(14) .
W34 O34 1.880(13) .
W34 O14W 1.90(2) .
W34 O116 1.898(17) .
W34 O15W 2.04(2) .
W34 O111 2.050(15) .
W34 O84 2.391(14) .
W35 O125 1.729(17) .
W35 O44 1.793(14) .
W35 O111 1.835(16) .
W35 O92 1.948(16) .
W35 O100 1.955(16) .
W35 O15W 2.11(2) .
Ce1 O40 2.466(13) .
Ce1 O39 2.494(12) .
Ce1 O26 2.507(13) .
Ce1 O61 2.509(14) .
Ce1 O96 2.527(13) .
Ce1 O4 2.558(13) .
Ce1 O3W 2.572(15) .
Ce1 O14 2.611(16) .
Ce1 O126 2.630(16) .
Ce1 O11 2.853(18) .
Ce2 O30 2.434(13) .
Ce2 O19 2.471(12) .
Ce2 O85 2.479(12) .
Ce2 O105 2.500(15) .
Ce2 O12 2.572(14) .
Ce2 O1W 2.573(15) .
Ce2 O86 2.591(15) .
Ce2 O9 2.598(16) .
Ce2 O2W 2.620(15) .
Se1 O48 1.667(13) .
Se1 O65 1.694(14) .
Se1 O84 1.744(14) .
Se2 O45 1.687(13) .
Se2 O5 1.708(11) .
Se2 O3 1.720(12) .
Se3 O10 1.694(12) .
Se3 O35 1.697(14) .
Se3 O43 1.702(12) .
Se4 O28 1.689(11) .
Se4 O7 1.708(13) .
Se4 O31 1.722(13) .
O11 C10 1.19(3) .
O11 K1 2.921(18) 2_655
O11 K1 3.18(2) .
O13 K1 3.413(13) .
O17 K1 2.972(15) .
O23 K2 2.646(16) 2_646
O23 Na2 2.99(2) 2_646
O26 K1 3.147(15) .
O34 Na1 3.00(2) .
O44 K2 2.694(16) 2_646
O53 Na3 2.96(2) .
O68 K1 2.912(13) .
O69 Na5 2.85(3) .
O70 Na5 2.83(3) .
O80 Na3 2.82(2) 2_655
O82 Na2 2.74(2) .
O82 K2 2.793(19) 2_646
O89 K1 2.857(16) 2_655
O94 Na1 2.94(2) .
O100 K2 2.851(18) 2_646
O102 K3 3.184(19) .
O105 K3 3.060(18) .
O108 K2 2.759(19) .
O108 Na2 2.92(2) 2_646
O109 Na1 2.817(19) 1_655
O111 O15W 0.95(2) .
O113 Na2 2.90(2) 2_646
O114 Na4 2.59(2) .
O115 Na1 2.99(2) .
O116 O14W 1.08(2) .
O116 K3 2.841(19) .
O118 K3 2.98(2) .
O120 K2 2.537(17) .
O121 Na4 2.59(2) .
O122 Na1 2.82(2) .
O126 C10 1.20(3) .
O126 Na4 2.52(2) .
C9 C10 1.382(10) .
C9 H9A 0.9600 .
C9 H9B 0.9600 .
C9 H9C 0.9600 .
C10 K1 3.44(3) 2_655
O1W Na2 2.90(2) 2_646
O2W K3 2.72(2) .
O2W Na5 2.89(3) .
O3W Na3 2.752(19) .
O3W K1 2.806(14) .
K1 O89 2.857(16) 2_655
K1 O11 2.921(18) 2_655
K2 O22W 2.26(4) .
K2 O23 2.646(16) 2_646
K2 O44 2.694(16) 2_646
K2 O82 2.793(19) 2_646
K2 O100 2.851(18) 2_646
K3 O14W 2.37(2) .
K3 O13W 2.89(3) .
Na1 O109 2.817(19) 1_455
Na2 O6W 2.73(4) .
Na2 O113 2.90(2) 2_646
Na2 O1W 2.90(2) 2_646
Na2 O108 2.92(2) 2_646
Na2 O23 2.99(2) 2_646
Na3 O80 2.82(2) 2_655
Na4 O23W 2.36(4) .
Na4 O5W 2.59(4) .
Na5 O7W 2.39(3) .
N2 C1 1.54(3) .
N2 C2 1.54(4) .
N2 H2A 0.9000 .
N2 H2B 0.9000 .
N3 C3 1.51(3) .
N3 C4 1.62(4) .
N3 H3A 0.9000 .
N3 H3B 0.9000 .
C1 H1A 0.9600 .
C1 H1B 0.9600 .
C1 H1C 0.9600 .
C3 H3C 0.9600 .
C3 H3D 0.9600 .
C3 H3E 0.9600 .
C2 H2C 0.9600 .
C2 H2D 0.9600 .
C2 H2E 0.9600 .
C4 H4C 0.9600 .
C4 H4D 0.9600 .
C4 H4E 0.9600 .
N4 C5 1.44(3) .
N4 C6 1.45(3) .
N4 H4A 0.9000 .
N4 H4B 0.9000 .
C5 H5A 0.9600 .
C5 H5B 0.9600 .
C5 H5C 0.9600 .
C6 H6A 0.9600 .
C6 H6B 0.9600 .
C6 H6C 0.9600 .
N5 C8 1.39(5) .
N5 C7 1.43(4) .
N5 H5D 0.9000 .
N5 H5E 0.9000 .
C7 H7A 0.9600 .
C7 H7B 0.9600 .
C7 H7C 0.9600 .
C8 H8A 0.9600 .
C8 H8B 0.9600 .
C8 H8C 0.9600 .

loop_
_platon_squeeze_void_nr
_platon_squeeze_void_average_x
_platon_squeeze_void_average_y
_platon_squeeze_void_average_z
_platon_squeeze_void_volume
_platon_squeeze_void_count_electrons
1 -0.001 0.003 0.000 1843.6 258.3
